data_1563299
loop_
_publ_author_name
'Han, Zhangang'
'Wang, Yanna'
'Song, Xuejun'
'Huang, Jiao'
'Zhai, Xueliang'

_publ_section_title
;
 Assemblies based on the directing effect of non-classical W18 anionic
 clusters and the rod-like trans-1,2-di-(4-pyridyl)-ethylen (bpe)
;
_journal_issue 3
_journal_name_full 'Journal of Solid State Chemistry'
_journal_page_first 690
_journal_page_last 697
_journal_paper_doi 10.1016/j.jssc.2011.01.041
_journal_volume 184
_journal_year 2011
_chemical_formula_sum 'C84 H104 N14 O130 Sb2 W36'
_chemical_formula_weight 10251.91
_space_group_IT_number 2
_space_group_name_Hall '-P 1'
_space_group_name_H-M_alt 'P -1'
_symmetry_cell_setting triclinic
_symmetry_space_group_name_H-M 'P -1'
_atom_sites_solution_hydrogens geom
_atom_sites_solution_primary direct
_atom_sites_solution_secondary difmap
_audit_creation_method SHELXL-97
_cell_angle_alpha 91.795(5)
_cell_angle_beta 102.529(4)
_cell_angle_gamma 114.456(4)
_cell_formula_units_Z 1
_cell_length_a 13.408(4)
_cell_length_b 13.913(4)
_cell_length_c 25.689(8)
_cell_measurement_reflns_used 7704
_cell_measurement_temperature 273(2)
_cell_measurement_theta_max 26.24
_cell_measurement_theta_min 2.46
_cell_volume 4219(2)
_computing_cell_refinement 'Bruker SMART'
_computing_data_collection 'Bruker SMART'
_computing_data_reduction 'Bruker SAINT'
_computing_molecular_graphics 'Bruker SHELXTL'
_computing_publication_material 'Bruker SHELXTL'
_computing_structure_refinement 'Bruker SHELXTL'
_computing_structure_solution 'Bruker SHELXTL'
_diffrn_ambient_temperature 273(2)
_diffrn_measured_fraction_theta_full 0.973
_diffrn_measured_fraction_theta_max 0.973
_diffrn_measurement_device_type 'CCD area detector'
_diffrn_measurement_method 'phi and omega scans'
_diffrn_radiation_monochromator graphite
_diffrn_radiation_source 'fine-focus sealed tube'
_diffrn_radiation_type MoK\a
_diffrn_radiation_wavelength 0.71073
_diffrn_reflns_av_R_equivalents 0.0425
_diffrn_reflns_av_sigmaI/netI 0.0958
_diffrn_reflns_limit_h_max 15
_diffrn_reflns_limit_h_min -15
_diffrn_reflns_limit_k_max 16
_diffrn_reflns_limit_k_min -11
_diffrn_reflns_limit_l_max 30
_diffrn_reflns_limit_l_min -29
_diffrn_reflns_number 20865
_diffrn_reflns_theta_full 25.01
_diffrn_reflns_theta_max 25.01
_diffrn_reflns_theta_min 1.62
_exptl_absorpt_coefficient_mu 24.850
_exptl_absorpt_correction_T_max 0.040
_exptl_absorpt_correction_T_min 0.016
_exptl_absorpt_correction_type numerical
_exptl_crystal_colour YELLOW
_exptl_crystal_density_diffrn 4.035
_exptl_crystal_density_method 'not measured'
_exptl_crystal_description BLOCK
_exptl_crystal_F_000 4512
_exptl_crystal_size_max 0.19
_exptl_crystal_size_mid 0.15
_exptl_crystal_size_min 0.13
_refine_diff_density_max 7.112
_refine_diff_density_min -6.268
_refine_diff_density_rms 0.687
_refine_ls_extinction_method none
_refine_ls_goodness_of_fit_ref 1.045
_refine_ls_hydrogen_treatment constr
_refine_ls_matrix_type full
_refine_ls_number_parameters 1177
_refine_ls_number_reflns 14484
_refine_ls_number_restraints 0
_refine_ls_restrained_S_all 1.045
_refine_ls_R_factor_all 0.1118
_refine_ls_R_factor_gt 0.0848
_refine_ls_shift/su_max 0.000
_refine_ls_shift/su_mean 0.000
_refine_ls_structure_factor_coef Fsqd
_refine_ls_weighting_details 'calc w=1/[\s^2^(Fo^2^)+(0.1438P)^2^+407.4494P] where P=(Fo^2^+2Fc^2^)/3'
_refine_ls_weighting_scheme calc
_refine_ls_wR_factor_gt 0.2474
_refine_ls_wR_factor_ref 0.2697
_reflns_number_gt 10067
_reflns_number_total 14484
_reflns_threshold_expression >2sigma(I)
_cod_data_source_file JSSC-2011-184-690.cif
_cod_data_source_block 1
_cod_depositor_comments
;
The following automatic conversions were performed:

data item '_refine_ls_hydrogen_treatment' value 'CONSTR' was changed
to 'constr' in accordance with the built-in table derived from the
CIF Core dictionary named 'cif_core.dic' version 2.4.5 last updated
on 2014-11-21.

data item '_symmetry_cell_setting' value 'Triclinic' was changed to
'triclinic' in accordance with the built-in table derived from the
CIF Core dictionary named 'cif_core.dic' version 2.4.5 last updated
on 2014-11-21.

data item '_exptl_crystal_density_meas' value 'NONE' was changed to
'?' -- the value is perceived as not measured.

Automatic conversion script
Id: cif_fix_values 8369 2020-08-20 11:38:08Z andrius 
;
_cod_original_sg_symbol_H-M P-1
_cod_database_code 1563299

loop_
_symmetry_equiv_pos_as_xyz
'x, y, z'
'-x, -y, -z'

loop_
_atom_site_label
_atom_site_type_symbol
_atom_site_fract_x
_atom_site_fract_y
_atom_site_fract_z
_atom_site_U_iso_or_equiv
_atom_site_adp_type
_atom_site_occupancy
_atom_site_symmetry_multiplicity
_atom_site_calc_flag
_atom_site_refinement_flags
_atom_site_disorder_assembly
_atom_site_disorder_group
W1 W 0.94361(12) 0.44588(12) 0.34066(6) 0.0288(4) Uani 1 1 d . . .
W2 W 1.19982(11) 0.76391(12) 0.27837(6) 0.0274(3) Uani 1 1 d . . .
W3 W 0.81763(12) 0.74065(12) 0.37808(6) 0.0306(4) Uani 1 1 d . . .
W4 W 1.03967(12) 0.80502(12) 0.15144(6) 0.0295(4) Uani 1 1 d . . .
W5 W 0.89223(12) 0.51967(12) 0.10693(6) 0.0295(4) Uani 1 1 d . . .
W6 W 1.09353(11) 0.73036(11) 0.38517(5) 0.0251(3) Uani 1 1 d . . .
W7 W 0.79591(12) 0.81939(12) 0.14541(6) 0.0289(4) Uani 1 1 d . . .
W8 W 0.64902(12) 0.53515(12) 0.10274(6) 0.0293(4) Uani 1 1 d . . .
W9 W 1.05006(12) 0.47993(12) 0.23557(6) 0.0288(3) Uani 1 1 d . . .
W10 W 0.67697(12) 0.77971(12) 0.26452(6) 0.0301(4) Uani 1 1 d . . .
W11 W 0.52831(11) 0.49566(12) 0.22214(7) 0.0320(4) Uani 1 1 d . . .
W12 W 1.18909(11) 0.96713(11) 0.34319(6) 0.0275(3) Uani 1 1 d . . .
W13 W 1.03453(12) 1.01277(11) 0.21689(6) 0.0295(4) Uani 1 1 d . . .
W14 W 0.66531(13) 0.30259(12) 0.11077(6) 0.0334(4) Uani 1 1 d . . .
W15 W 0.91548(12) 0.97529(12) 0.33464(6) 0.0321(4) Uani 1 1 d . . .
W16 W 0.66913(12) 0.45604(13) 0.33618(6) 0.0327(4) Uani 1 1 d . . .
W17 W 0.55347(12) 0.26761(12) 0.23184(7) 0.0331(4) Uani 1 1 d . . .
W18 W 0.82803(12) 0.26041(12) 0.23569(7) 0.0327(4) Uani 1 1 d . . .
Sb1 Sb 0.8188(4) 0.5455(4) 0.23234(18) 0.0266(10) Uani 0.50 1 d P . .
Sb2 Sb 0.9080(3) 0.7160(3) 0.25848(15) 0.0158(8) Uani 0.50 1 d P . .
O1 O 0.8862(18) 0.4412(17) 0.2517(10) 0.029(6) Uani 1 1 d . . .
O2 O 0.765(2) 0.4739(19) 0.1570(9) 0.031(6) Uani 1 1 d . . .
O3 O 0.675(2) 0.4473(19) 0.2505(11) 0.037(7) Uani 1 1 d . . .
O4 O 1.0655(18) 0.7934(18) 0.3071(9) 0.024(5) Uani 1 1 d . . .
O5 O 0.9438(18) 0.8283(18) 0.2097(8) 0.021(5) Uani 1 1 d . . .
O6 O 0.699(2) 0.823(2) 0.0922(10) 0.042(7) Uani 1 1 d . . .
O7 O 1.108(2) 0.810(2) 0.1017(11) 0.044(7) Uani 1 1 d . . .
O8 O 1.2752(18) 0.908(2) 0.3128(10) 0.033(6) Uani 1 1 d . . .
O9 O 1.315(2) 0.748(2) 0.2683(11) 0.041(7) Uani 1 1 d . . .
O10 O 1.1998(19) 0.717(2) 0.3474(10) 0.033(6) Uani 1 1 d . . .
O11 O 1.141(2) 0.694(2) 0.4452(10) 0.035(6) Uani 1 1 d . . .
O12 O 1.006(2) 0.436(2) 0.4071(12) 0.044(7) Uani 1 1 d . . .
O13 O 1.0643(19) 0.978(2) 0.3611(11) 0.039(7) Uani 1 1 d . . .
O14 O 1.1491(19) 1.0036(18) 0.2765(9) 0.028(5) Uani 1 1 d . . .
O15 O 0.9470(17) 1.0105(15) 0.2694(8) 0.016(4) Uani 1 1 d . . .
O16 O 0.596(2) 0.3845(19) 0.0755(10) 0.031(6) Uani 1 1 d . . .
O17 O 0.767(2) 0.2682(19) 0.1649(10) 0.031(6) Uani 1 1 d . . .
O18 O 0.684(2) 0.244(2) 0.2509(10) 0.034(6) Uani 1 1 d . . .
O19 O 0.8920(19) 0.300(2) 0.3113(9) 0.033(6) Uani 1 1 d . . .
O20 O 0.9781(19) 0.3224(18) 0.2267(10) 0.028(5) Uani 1 1 d . . .
O21 O 0.5712(19) 0.3096(19) 0.3064(11) 0.036(6) Uani 1 1 d . . .
O22 O 0.4575(19) 0.344(2) 0.2145(13) 0.051(9) Uani 1 1 d . . .
O23 O 0.566(2) 0.567(2) 0.0526(12) 0.052(8) Uani 1 1 d . . .
O24 O 0.409(2) 0.513(2) 0.2110(13) 0.048(8) Uani 1 1 d . . .
O25 O 0.7738(18) 0.5581(19) 0.0716(9) 0.025(5) Uani 1 1 d . . .
O26 O 0.790(2) 0.378(2) 0.0816(11) 0.041(7) Uani 1 1 d . . .
O27 O 0.972(3) 0.546(3) 0.0616(13) 0.055(8) Uani 1 1 d . . .
O28 O 0.572(2) 0.279(2) 0.1618(10) 0.036(6) Uani 1 1 d . . .
O29 O 0.553(2) 0.4910(19) 0.1521(10) 0.035(6) Uani 1 1 d . . .
O30 O 0.9795(18) 0.4777(18) 0.1628(9) 0.026(5) Uani 1 1 d . . .
O31 O 0.9039(18) 0.808(2) 0.1085(9) 0.029(6) Uani 1 1 d . . .
O32 O 0.737(2) 0.6665(18) 0.1463(11) 0.033(6) Uani 1 1 d . . .
O33 O 0.727(2) 0.823(2) 0.2021(9) 0.037(7) Uani 1 1 d . . .
O34 O 0.547(2) 0.776(2) 0.2530(10) 0.040(7) Uani 1 1 d . . .
O35 O 0.677(2) 0.733(2) 0.3340(11) 0.041(7) Uani 1 1 d . . .
O36 O 0.776(2) 0.711(3) 0.4358(13) 0.055(9) Uani 1 1 d . . .
O37 O 0.9720(17) 0.758(2) 0.3970(9) 0.029(6) Uani 1 1 d . . .
O38 O 0.9855(19) 0.5956(19) 0.3467(10) 0.030(6) Uani 1 1 d . . .
O39 O 0.798(2) 0.426(2) 0.3483(11) 0.039(7) Uani 1 1 d . . .
O40 O 0.773(2) 0.604(2) 0.3466(11) 0.043(7) Uani 1 1 d . . .
O41 O 0.642(2) 0.450(2) 0.3966(13) 0.048(8) Uani 1 1 d . . .
O42 O 1.1505(18) 0.8101(19) 0.2127(10) 0.030(6) Uani 1 1 d . . .
O43 O 0.550(2) 0.491(2) 0.3002(10) 0.033(6) Uani 1 1 d . . .
O44 O 0.9601(18) 0.6585(18) 0.1510(11) 0.032(6) Uani 1 1 d . . .
O45 O 0.640(2) 0.6382(19) 0.2364(10) 0.031(6) Uani 1 1 d . . .
O46 O 1.0825(19) 0.6281(19) 0.2488(9) 0.029(6) Uani 1 1 d . . .
O47 O 1.179(2) 0.491(2) 0.2334(13) 0.051(8) Uani 1 1 d . . .
O48 O 1.0768(17) 0.4748(19) 0.3122(8) 0.023(5) Uani 1 1 d . . .
O49 O 1.091(2) 1.146(2) 0.2096(11) 0.042(7) Uani 1 1 d . . .
O50 O 0.894(2) 0.969(2) 0.1637(10) 0.033(6) Uani 1 1 d . . .
O51 O 1.094(2) 0.959(2) 0.1703(11) 0.034(6) Uani 1 1 d . . .
O52 O 0.935(3) 1.092(2) 0.3614(17) 0.072(12) Uani 1 1 d . . .
O53 O 0.872(2) 0.8861(19) 0.3894(10) 0.032(6) Uani 1 1 d . . .
O54 O 1.297(2) 1.083(2) 0.3749(12) 0.041(7) Uani 1 1 d . . .
O55 O 0.757(2) 0.927(2) 0.3014(13) 0.049(8) Uani 1 1 d . . .
O56 O 0.8567(18) 0.8029(18) 0.3010(8) 0.022(5) Uani 1 1 d . . .
O57 O 1.1913(18) 0.8800(19) 0.3994(9) 0.028(5) Uani 1 1 d . . .
O58 O 0.449(2) 0.142(2) 0.2239(13) 0.048(8) Uani 1 1 d . . .
O59 O 0.799(3) 0.132(2) 0.2346(15) 0.064(10) Uani 1 1 d . . .
O60 O 0.598(3) 0.187(2) 0.0685(13) 0.058(9) Uani 1 1 d . . .
O61 O 0.940(2) 0.059(2) 0.4960(12) 0.050(8) Uani 1 1 d . . .
H61A H 0.9835 0.0433 0.4782 0.060 Uiso 1 1 d R . .
H61B H 0.8938 0.0086 0.5119 0.060 Uiso 1 1 d R . .
O62 O 0.403(3) 0.061(2) 0.9737(12) 0.050(8) Uani 1 1 d . . .
H62A H 0.4582 0.1187 0.9962 0.060 Uiso 1 1 d R . .
H62B H 0.3370 0.0575 0.9637 0.060 Uiso 1 1 d R . .
O63 O 0.966(2) 0.697(2) 0.5139(12) 0.050(8) Uani 1 1 d . . .
H63A H 0.9098 0.7148 0.4993 0.060 Uiso 1 1 d R . .
H63B H 0.9739 0.6801 0.5476 0.060 Uiso 1 1 d R . .
O64 O 0.400(3) 0.036(2) 0.8431(12) 0.050(8) Uani 1 1 d . . .
H64B H 0.4493 0.0150 0.8394 0.060 Uiso 1 1 d R . .
H64A H 0.3410 -0.0245 0.8251 0.060 Uiso 1 1 d R . .
O65 O 0.359(2) 0.951(2) 0.1516(12) 0.050(8) Uani 1 1 d . . .
H65B H 0.2953 0.9327 0.1296 0.060 Uiso 1 1 d R . .
H65A H 0.3869 1.0170 0.1639 0.075 Uiso 1 1 d R . .
C1 C 0.868(4) 0.714(3) 0.648(3) 0.070(14) Uani 1 1 d . . .
H1A H 0.9416 0.7258 0.6482 0.083 Uiso 1 1 calc R . .
C2 C 0.790(3) 0.700(4) 0.5985(18) 0.049(11) Uani 1 1 d . . .
H2A H 0.8097 0.7026 0.5659 0.058 Uiso 1 1 calc R . .
C3 C 0.675(3) 0.682(3) 0.6010(17) 0.041(10) Uani 1 1 d . . .
C4 C 0.659(3) 0.683(3) 0.6546(16) 0.041(10) Uani 1 1 d . . .
H4A H 0.5889 0.6723 0.6602 0.049 Uiso 1 1 calc R . .
C5 C 0.737(4) 0.697(4) 0.692(2) 0.060(13) Uani 1 1 d . . .
H5 H 0.7218 0.6989 0.7256 0.072 Uiso 1 1 calc R . .
C6 C 0.580(3) 0.659(3) 0.5566(13) 0.031(8) Uani 1 1 d . . .
H6A H 0.5136 0.6559 0.5638 0.037 Uiso 1 1 calc R . .
C7 C 0.581(3) 0.642(3) 0.5044(13) 0.031(8) Uani 1 1 d . . .
H7A H 0.6488 0.6475 0.4976 0.037 Uiso 1 1 calc R . .
C8 C 0.482(3) 0.615(2) 0.4573(16) 0.026(8) Uani 1 1 d . . .
C9 C 0.373(3) 0.589(3) 0.4688(15) 0.030(8) Uani 1 1 d . . .
H9A H 0.3646 0.5901 0.5037 0.036 Uiso 1 1 calc R . .
C10 C 0.283(3) 0.562(3) 0.4244(18) 0.041(10) Uani 1 1 d . . .
H10A H 0.2108 0.5451 0.4291 0.050 Uiso 1 1 calc R . .
C11 C 0.495(3) 0.608(3) 0.4059(17) 0.041(10) Uani 1 1 d . . .
H11A H 0.5655 0.6213 0.3999 0.050 Uiso 1 1 calc R . .
C12 C 0.402(4) 0.581(3) 0.3636(19) 0.050(12) Uani 1 1 d . . .
H12A H 0.4087 0.5761 0.3284 0.060 Uiso 1 1 calc R . .
C13 C 0.382(3) 0.916(3) 0.6791(18) 0.041(10) Uani 1 1 d . . .
H13A H 0.4151 0.9427 0.7154 0.050 Uiso 1 1 calc R . .
C14 C 0.442(4) 0.906(4) 0.640(2) 0.060(14) Uani 1 1 d . . .
H14A H 0.5199 0.9286 0.6525 0.072 Uiso 1 1 calc R . .
C15 C 0.396(3) 0.865(4) 0.5852(17) 0.047(12) Uani 1 1 d . . .
C16 C 0.276(4) 0.819(4) 0.570(2) 0.056(12) Uani 1 1 d . . .
H16A H 0.2379 0.7800 0.5358 0.067 Uiso 1 1 calc R . .
C17 C 0.215(4) 0.832(5) 0.605(2) 0.073(17) Uani 1 1 d . . .
H17A H 0.1365 0.8059 0.5938 0.087 Uiso 1 1 calc R . .
C18 C 0.466(3) 0.863(3) 0.5531(12) 0.031(8) Uani 1 1 d . . .
H18A H 0.5355 0.8631 0.5687 0.037 Uiso 1 1 calc R . .
C19 C 0.434(3) 0.861(4) 0.4996(16) 0.044(11) Uani 1 1 d . . .
H19A H 0.3611 0.8527 0.4843 0.053 Uiso 1 1 calc R . .
C20 C 0.513(3) 0.872(3) 0.4631(16) 0.032(9) Uani 1 1 d . . .
C21 C 0.466(3) 0.847(3) 0.4102(18) 0.042(10) Uani 1 1 d . . .
H21A H 0.3883 0.8230 0.3970 0.050 Uiso 1 1 calc R . .
C22 C 0.533(3) 0.856(3) 0.3751(16) 0.041(10) Uani 1 1 d . . .
H22A H 0.5024 0.8401 0.3380 0.050 Uiso 1 1 calc R . .
C23 C 0.628(3) 0.906(3) 0.484(2) 0.046(6) Uani 1 1 d . . .
H23A H 0.6620 0.9234 0.5212 0.055 Uiso 1 1 calc R . .
C24 C 0.691(3) 0.912(3) 0.4453(19) 0.046(6) Uani 1 1 d . . .
H24A H 0.7692 0.9330 0.4563 0.055 Uiso 1 1 calc R . .
C25 C 0.690(3) 0.717(3) 0.9549(19) 0.046(6) Uani 1 1 d . . .
H25A H 0.6396 0.6597 0.9678 0.055 Uiso 1 1 calc R . .
C26 C 0.790(3) 0.783(3) 0.988(2) 0.046(6) Uani 1 1 d . . .
H26A H 0.8145 0.7691 1.0224 0.055 Uiso 1 1 calc R . .
C27 C 0.858(3) 0.878(4) 0.9674(15) 0.045(11) Uani 1 1 d . . .
C28 C 0.830(4) 0.894(5) 0.916(2) 0.075(18) Uani 1 1 d . . .
H28A H 0.8766 0.9507 0.9012 0.090 Uiso 1 1 calc R . .
C29 C 0.721(3) 0.817(3) 0.8851(17) 0.041(10) Uani 1 1 d . . .
H29A H 0.6930 0.8273 0.8504 0.050 Uiso 1 1 calc R . .
C30 C 0.967(3) 0.954(3) 1.0071(14) 0.036(9) Uani 1 1 d . . .
H30A H 0.9878 0.9364 1.0411 0.043 Uiso 1 1 calc R . .
C31 C 0.631(6) 0.285(5) 0.851(2) 0.080(19) Uani 1 1 d . . .
H31A H 0.6206 0.2470 0.8187 0.096 Uiso 1 1 calc R . .
C32 C 0.717(5) 0.379(5) 0.867(2) 0.064(15) Uani 1 1 d . . .
H32A H 0.7641 0.4050 0.8442 0.077 Uiso 1 1 calc R . .
C33 C 0.743(3) 0.444(3) 0.9157(16) 0.032(6) Uani 1 1 d . . .
C34 C 0.666(4) 0.399(5) 0.9447(19) 0.068(16) Uani 1 1 d . . .
H34A H 0.6758 0.4391 0.9767 0.082 Uiso 1 1 calc R . .
C35 C 0.573(5) 0.300(6) 0.932(3) 0.09(2) Uani 1 1 d . . .
H35A H 0.5266 0.2731 0.9554 0.111 Uiso 1 1 calc R . .
C36 C 0.845(3) 0.546(3) 0.9364(18) 0.032(6) Uani 1 1 d . . .
H36A H 0.8746 0.5661 0.9733 0.039 Uiso 1 1 calc R . .
C37 C 0.891(5) 0.605(5) 0.9043(19) 0.078(19) Uani 1 1 d . . .
H37A H 0.8599 0.5876 0.8673 0.093 Uiso 1 1 calc R . .
C38 C 0.994(4) 0.702(4) 0.926(3) 0.09(2) Uani 1 1 d . . .
C39 C 1.065(4) 0.712(5) 0.973(3) 0.08(2) Uani 1 1 d . . .
H39A H 1.0501 0.6538 0.9924 0.098 Uiso 1 1 calc R . .
C40 C 1.160(4) 0.806(4) 0.9950(18) 0.058(13) Uani 1 1 d . . .
H40A H 1.1956 0.8205 1.0316 0.070 Uiso 1 1 calc R . .
C41 C 1.035(5) 0.773(4) 0.889(2) 0.055(13) Uani 1 1 d . . .
H41A H 0.9926 0.7602 0.8539 0.066 Uiso 1 1 calc R . .
C42 C 1.139(5) 0.864(4) 0.907(2) 0.069(16) Uani 1 1 d . . .
H42A H 1.1663 0.9135 0.8843 0.082 Uiso 1 1 calc R . .
N1 N 0.839(3) 0.710(3) 0.694(2) 0.070(14) Uani 1 1 d . . .
H1B H 0.8855 0.7152 0.7244 0.083 Uiso 1 1 calc R . .
N2 N 0.298(3) 0.561(3) 0.3728(14) 0.046(10) Uani 1 1 d . . .
H2B H 0.2413 0.5466 0.3458 0.055 Uiso 1 1 calc R . .
N3 N 0.270(3) 0.881(3) 0.6554(14) 0.046(9) Uani 1 1 d . . .
H3A H 0.2298 0.8924 0.6748 0.055 Uiso 1 1 calc R . .
N4 N 0.641(3) 0.888(3) 0.3957(14) 0.046(9) Uani 1 1 d . . .
H4B H 0.6821 0.8930 0.3735 0.055 Uiso 1 1 calc R . .
N5 N 0.661(3) 0.733(3) 0.9040(14) 0.046(9) Uani 1 1 d . . .
H5A H 0.5994 0.6852 0.8829 0.055 Uiso 1 1 calc R . .
N6 N 0.555(3) 0.242(3) 0.8820(14) 0.046(10) Uani 1 1 d . . .
H6B H 0.4982 0.1811 0.8710 0.055 Uiso 1 1 calc R . .
N7 N 1.199(4) 0.876(4) 0.960(2) 0.085(16) Uani 1 1 d . . .
H7B H 1.2640 0.9302 0.9719 0.102 Uiso 1 1 calc R . .

loop_
_atom_site_aniso_label
_atom_site_aniso_U_11
_atom_site_aniso_U_22
_atom_site_aniso_U_33
_atom_site_aniso_U_23
_atom_site_aniso_U_13
_atom_site_aniso_U_12
W1 0.0238(7) 0.0290(8) 0.0304(8) 0.0058(6) 0.0044(6) 0.0095(6)
W2 0.0183(6) 0.0349(8) 0.0278(8) 0.0011(6) 0.0050(5) 0.0111(6)
W3 0.0259(7) 0.0362(9) 0.0302(8) 0.0020(6) 0.0082(6) 0.0135(6)
W4 0.0323(7) 0.0331(8) 0.0244(8) 0.0045(6) 0.0093(6) 0.0144(7)
W5 0.0319(7) 0.0352(8) 0.0219(7) -0.0008(6) 0.0057(6) 0.0158(7)
W6 0.0212(6) 0.0289(8) 0.0223(7) 0.0036(6) 0.0021(5) 0.0098(6)
W7 0.0280(7) 0.0315(8) 0.0239(8) 0.0030(6) -0.0007(6) 0.0134(6)
W8 0.0282(7) 0.0318(8) 0.0235(8) -0.0023(6) -0.0029(6) 0.0136(6)
W9 0.0243(7) 0.0331(8) 0.0306(8) 0.0049(6) 0.0060(6) 0.0144(6)
W10 0.0246(7) 0.0356(8) 0.0292(8) -0.0037(6) 0.0015(6) 0.0153(6)
W11 0.0181(6) 0.0335(8) 0.0415(9) 0.0023(7) 0.0034(6) 0.0106(6)
W12 0.0216(7) 0.0260(8) 0.0267(8) -0.0001(6) -0.0005(5) 0.0058(6)
W13 0.0330(8) 0.0249(8) 0.0275(8) 0.0044(6) 0.0043(6) 0.0109(6)
W14 0.0328(8) 0.0278(8) 0.0312(8) -0.0072(6) -0.0020(6) 0.0106(6)
W15 0.0279(7) 0.0295(8) 0.0368(9) -0.0044(6) 0.0081(6) 0.0109(6)
W16 0.0219(7) 0.0369(9) 0.0340(8) 0.0053(7) 0.0100(6) 0.0062(6)
W17 0.0207(7) 0.0271(8) 0.0416(9) 0.0031(7) 0.0021(6) 0.0038(6)
W18 0.0299(7) 0.0260(8) 0.0394(9) 0.0031(6) 0.0017(6) 0.0129(6)
Sb1 0.022(2) 0.030(3) 0.022(2) 0.0013(19) 0.0007(17) 0.0079(19)
Sb2 0.0140(18) 0.019(2) 0.0117(19) -0.0001(16) -0.0002(15) 0.0071(16)
O1 0.021(11) 0.017(12) 0.050(16) 0.013(11) 0.005(10) 0.011(10)
O2 0.035(13) 0.035(14) 0.024(13) -0.005(11) -0.003(10) 0.023(12)
O3 0.028(13) 0.022(13) 0.048(17) 0.006(12) -0.005(11) 0.005(11)
O4 0.020(11) 0.028(13) 0.015(11) -0.005(9) 0.001(9) 0.005(10)
O5 0.025(11) 0.029(12) 0.008(10) 0.011(9) 0.007(8) 0.007(10)
O6 0.066(18) 0.045(16) 0.016(13) -0.001(11) -0.007(12) 0.033(15)
O7 0.050(16) 0.051(18) 0.035(16) 0.001(13) 0.005(13) 0.030(15)
O8 0.016(11) 0.050(16) 0.031(14) 0.015(12) 0.006(10) 0.011(11)
O9 0.038(14) 0.050(17) 0.050(18) 0.014(14) 0.030(13) 0.024(14)
O10 0.025(12) 0.042(15) 0.025(13) -0.002(11) 0.004(10) 0.009(11)
O11 0.030(13) 0.047(16) 0.032(14) 0.014(12) 0.013(11) 0.017(12)
O12 0.022(12) 0.051(18) 0.063(19) 0.025(15) 0.013(12) 0.019(13)
O13 0.020(12) 0.041(16) 0.041(16) -0.026(12) 0.001(11) 0.005(11)
O14 0.028(12) 0.028(13) 0.028(13) 0.004(10) 0.007(10) 0.012(11)
O15 0.027(11) 0.011(10) 0.018(11) 0.005(8) 0.017(9) 0.011(9)
O16 0.031(13) 0.031(14) 0.031(14) 0.004(11) 0.008(11) 0.013(11)
O17 0.040(14) 0.025(13) 0.034(14) 0.000(11) 0.011(11) 0.018(12)
O18 0.025(12) 0.043(16) 0.033(14) 0.004(12) 0.013(11) 0.010(12)
O19 0.022(12) 0.054(17) 0.021(13) -0.012(12) -0.005(10) 0.019(12)
O20 0.026(12) 0.024(13) 0.035(14) 0.007(10) 0.018(10) 0.006(10)
O21 0.024(12) 0.028(14) 0.044(16) -0.009(12) -0.008(11) 0.008(11)
O22 0.012(11) 0.034(15) 0.08(2) 0.014(15) -0.007(13) -0.002(11)
O23 0.053(18) 0.057(19) 0.041(17) 0.010(15) -0.008(14) 0.029(16)
O24 0.038(15) 0.055(19) 0.07(2) 0.017(16) 0.033(15) 0.024(14)
O25 0.019(11) 0.035(14) 0.029(13) 0.006(11) 0.018(10) 0.014(10)
O26 0.030(13) 0.032(15) 0.047(17) 0.010(13) 0.006(12) 0.002(12)
O27 0.055(18) 0.05(2) 0.05(2) 0.007(16) 0.014(15) 0.024(16)
O28 0.039(14) 0.035(15) 0.020(13) 0.002(11) 0.012(11) 0.000(12)
O29 0.035(13) 0.028(14) 0.022(13) -0.005(10) -0.006(10) 0.002(11)
O30 0.020(11) 0.027(13) 0.032(14) -0.003(10) 0.006(10) 0.014(10)
O31 0.019(11) 0.049(16) 0.021(12) 0.002(11) 0.001(9) 0.018(11)
O32 0.028(12) 0.018(12) 0.046(16) 0.010(11) -0.003(11) 0.008(10)
O33 0.045(15) 0.038(15) 0.016(12) -0.012(11) -0.016(11) 0.019(12)
O34 0.026(13) 0.064(19) 0.033(15) -0.005(13) 0.017(11) 0.018(13)
O35 0.020(12) 0.041(16) 0.050(18) 0.010(13) 0.011(11) -0.001(11)
O36 0.025(13) 0.07(2) 0.07(2) 0.015(17) 0.006(13) 0.021(15)
O37 0.010(10) 0.049(16) 0.021(12) 0.014(11) -0.002(9) 0.007(10)
O38 0.030(12) 0.030(13) 0.029(14) 0.004(11) 0.007(10) 0.013(11)
O39 0.025(12) 0.042(16) 0.039(16) 0.002(12) -0.010(11) 0.013(12)
O40 0.043(15) 0.043(17) 0.042(17) 0.006(13) 0.011(13) 0.018(13)
O41 0.026(13) 0.06(2) 0.07(2) 0.018(16) 0.013(13) 0.028(14)
O42 0.020(11) 0.031(14) 0.039(15) 0.007(11) 0.015(10) 0.009(10)
O43 0.033(13) 0.033(14) 0.033(14) 0.005(11) 0.008(11) 0.014(12)
O44 0.017(11) 0.021(12) 0.049(16) 0.017(11) 0.005(10) -0.001(10)
O45 0.031(13) 0.031(14) 0.031(14) 0.004(11) 0.008(11) 0.013(11)
O46 0.026(12) 0.032(14) 0.018(12) 0.008(10) 0.001(9) 0.004(11)
O47 0.042(16) 0.043(17) 0.07(2) 0.032(16) 0.019(15) 0.015(14)
O48 0.016(10) 0.040(14) 0.016(11) -0.005(10) -0.001(8) 0.017(10)
O49 0.058(17) 0.031(15) 0.037(16) 0.002(12) 0.008(13) 0.021(13)
O50 0.034(13) 0.047(16) 0.025(13) -0.007(11) 0.003(11) 0.026(12)
O51 0.032(13) 0.032(14) 0.048(16) 0.014(12) 0.024(12) 0.016(12)
O52 0.048(18) 0.026(16) 0.13(3) 0.021(19) 0.00(2) 0.018(14)
O53 0.032(13) 0.032(14) 0.032(14) 0.004(11) 0.008(11) 0.014(11)
O54 0.023(12) 0.043(16) 0.056(18) 0.009(14) 0.010(12) 0.013(12)
O55 0.023(13) 0.036(16) 0.08(2) 0.012(15) 0.002(14) 0.012(12)
O56 0.028(12) 0.031(13) 0.012(11) 0.002(9) 0.007(9) 0.016(10)
O57 0.023(11) 0.036(14) 0.021(12) -0.013(10) -0.002(9) 0.013(11)
O58 0.028(14) 0.029(15) 0.08(2) 0.014(14) 0.014(14) 0.000(12)
O59 0.047(18) 0.046(19) 0.10(3) 0.024(19) 0.004(18) 0.024(16)
O60 0.048(17) 0.047(19) 0.050(19) 0.002(15) -0.004(14) 0.001(15)
O61 0.050(17) 0.050(18) 0.050(19) 0.007(15) 0.013(14) 0.022(15)
O62 0.050(17) 0.050(18) 0.050(19) 0.007(15) 0.013(14) 0.022(15)
O63 0.050(17) 0.050(18) 0.050(19) 0.007(15) 0.013(14) 0.022(15)
O64 0.050(17) 0.050(18) 0.050(19) 0.007(15) 0.013(14) 0.022(15)
O65 0.050(17) 0.050(18) 0.050(19) 0.007(15) 0.013(14) 0.022(15)
C1 0.026(15) 0.025(13) 0.15(4) 0.03(2) 0.000(19) 0.012(12)
C2 0.04(2) 0.05(3) 0.04(2) 0.00(2) -0.002(18) 0.01(2)
C3 0.04(2) 0.04(2) 0.04(2) 0.011(19) -0.004(18) 0.024(19)
C4 0.022(18) 0.04(2) 0.03(2) -0.001(18) 0.007(16) -0.007(17)
C5 0.05(3) 0.06(3) 0.08(4) 0.01(3) 0.03(3) 0.02(2)
C6 0.032(18) 0.06(2) 0.007(16) 0.005(15) 0.006(13) 0.024(18)
C7 0.032(18) 0.06(3) 0.007(15) 0.005(15) 0.006(13) 0.024(18)
C8 0.018(15) 0.014(16) 0.05(2) 0.003(15) 0.018(15) 0.012(14)
C9 0.031(18) 0.04(2) 0.03(2) 0.021(17) 0.020(15) 0.016(17)
C10 0.028(19) 0.03(2) 0.05(3) -0.009(19) -0.006(18) 0.013(17)
C11 0.04(2) 0.04(2) 0.05(3) 0.012(19) 0.002(19) 0.018(19)
C12 0.04(2) 0.04(2) 0.05(3) 0.00(2) -0.01(2) 0.01(2)
C13 0.04(2) 0.04(2) 0.05(3) 0.012(19) 0.002(19) 0.019(19)
C14 0.06(3) 0.05(3) 0.06(3) 0.03(3) 0.01(2) 0.02(2)
C15 0.03(2) 0.07(3) 0.03(2) 0.01(2) -0.007(17) 0.02(2)
C16 0.06(3) 0.06(3) 0.06(3) 0.02(3) 0.03(2) 0.03(3)
C17 0.04(3) 0.11(5) 0.08(4) 0.03(3) 0.04(3) 0.03(3)
C18 0.032(18) 0.06(3) 0.007(16) 0.005(15) 0.006(13) 0.024(18)
C19 0.04(2) 0.06(3) 0.03(2) -0.015(19) 0.013(17) 0.02(2)
C20 0.031(19) 0.020(18) 0.05(2) 0.000(16) 0.002(17) 0.018(16)
C21 0.04(2) 0.05(3) 0.06(3) 0.02(2) 0.03(2) 0.04(2)
C22 0.04(2) 0.05(3) 0.03(2) -0.024(18) -0.004(17) 0.02(2)
C23 0.030(10) 0.037(12) 0.074(16) -0.018(11) 0.025(10) 0.015(9)
C24 0.030(10) 0.037(12) 0.074(16) -0.018(11) 0.025(10) 0.015(9)
C25 0.030(10) 0.037(12) 0.074(16) -0.018(11) 0.025(10) 0.015(9)
C26 0.030(10) 0.037(12) 0.074(16) -0.018(11) 0.025(10) 0.015(9)
C27 0.04(2) 0.06(3) 0.015(19) 0.012(19) 0.001(16) 0.00(2)
C28 0.06(3) 0.09(4) 0.05(3) 0.03(3) 0.00(2) 0.01(3)
C29 0.04(2) 0.04(2) 0.05(3) 0.012(19) 0.002(18) 0.018(19)
C30 0.04(2) 0.04(2) 0.015(17) -0.009(15) 0.010(15) -0.001(16)
C31 0.10(5) 0.06(4) 0.06(4) 0.00(3) 0.00(3) 0.03(4)
C32 0.08(4) 0.10(4) 0.04(3) 0.02(3) 0.03(3) 0.06(4)
C33 0.031(13) 0.020(13) 0.048(17) 0.000(12) 0.002(12) 0.018(12)
C34 0.05(3) 0.10(4) 0.04(3) 0.00(3) 0.01(2) 0.01(3)
C35 0.07(4) 0.10(5) 0.09(5) 0.02(4) 0.01(3) 0.02(4)
C36 0.031(13) 0.020(13) 0.048(17) 0.000(12) 0.002(12) 0.018(12)
C37 0.11(5) 0.12(5) 0.02(2) -0.02(3) -0.01(3) 0.08(4)
C38 0.05(3) 0.04(3) 0.18(7) 0.00(4) 0.01(4) 0.04(3)
C39 0.04(3) 0.11(5) 0.10(5) 0.08(4) 0.04(3) 0.03(3)
C40 0.08(3) 0.08(4) 0.03(2) 0.03(2) 0.03(2) 0.04(3)
C41 0.09(4) 0.06(3) 0.05(3) 0.02(2) 0.04(3) 0.06(3)
C42 0.10(4) 0.06(4) 0.06(4) 0.04(3) 0.03(3) 0.05(3)
N1 0.026(15) 0.025(13) 0.15(4) 0.03(2) 0.000(19) 0.012(12)
N2 0.06(2) 0.031(18) 0.04(2) 0.002(15) -0.012(17) 0.026(17)
N3 0.06(2) 0.031(18) 0.04(2) 0.002(15) -0.012(17) 0.026(17)
N4 0.06(2) 0.031(18) 0.04(2) 0.002(15) -0.012(17) 0.026(17)
N5 0.06(2) 0.031(19) 0.04(2) 0.002(15) -0.012(17) 0.026(17)
N6 0.06(2) 0.031(19) 0.04(2) 0.002(16) -0.012(18) 0.026(18)
N7 0.08(3) 0.07(3) 0.11(4) 0.04(3) 0.03(3) 0.03(3)

loop_
_atom_type_symbol
_atom_type_description
_atom_type_scat_dispersion_real
_atom_type_scat_dispersion_imag
_atom_type_scat_source
C C 0.0033 0.0016 'International Tables Vol C Tables 4.2.6.8 and 6.1.1.4'
H H 0.0000 0.0000 'International Tables Vol C Tables 4.2.6.8 and 6.1.1.4'
N N 0.0061 0.0033 'International Tables Vol C Tables 4.2.6.8 and 6.1.1.4'
O O 0.0106 0.0060 'International Tables Vol C Tables 4.2.6.8 and 6.1.1.4'
W W -0.8490 6.8722 'International Tables Vol C Tables 4.2.6.8 and 6.1.1.4'
Sb Sb -0.5866 1.5461 'International Tables Vol C Tables 4.2.6.8 and 6.1.1.4'

loop_
_geom_angle_atom_site_label_1
_geom_angle_atom_site_label_2
_geom_angle_atom_site_label_3
_geom_angle
_geom_angle_site_symmetry_1
_geom_angle_site_symmetry_3
O12 W1 O38 100.0(12) . .
O12 W1 O39 99.5(12) . .
O38 W1 O39 87.9(11) . .
O12 W1 O19 97.1(12) . .
O38 W1 O19 162.3(10) . .
O39 W1 O19 93.7(11) . .
O12 W1 O48 96.8(10) . .
O38 W1 O48 87.4(10) . .
O39 W1 O48 163.5(10) . .
O19 W1 O48 86.0(10) . .
O12 W1 O1 167.9(11) . .
O38 W1 O1 87.2(9) . .
O39 W1 O1 90.3(10) . .
O19 W1 O1 75.1(9) . .
O48 W1 O1 73.7(8) . .
O9 W2 O46 100.9(13) . .
O9 W2 O42 101.9(12) . .
O46 W2 O42 86.1(10) . .
O9 W2 O8 99.0(12) . .
O46 W2 O8 160.2(11) . .
O42 W2 O8 90.2(10) . .
O9 W2 O10 98.4(12) . .
O46 W2 O10 87.4(10) . .
O42 W2 O10 159.5(10) . .
O8 W2 O10 89.3(10) . .
O9 W2 O4 169.8(11) . .
O46 W2 O4 85.1(10) . .
O42 W2 O4 86.6(9) . .
O8 W2 O4 75.2(9) . .
O10 W2 O4 73.4(10) . .
O36 W3 O53 99.1(14) . .
O36 W3 O40 98.4(15) . .
O53 W3 O40 162.3(12) . .
O36 W3 O37 103.1(11) . .
O53 W3 O37 88.8(11) . .
O40 W3 O37 88.9(12) . .
O36 W3 O35 98.1(12) . .
O53 W3 O35 89.0(11) . .
O40 W3 O35 86.8(12) . .
O37 W3 O35 158.8(11) . .
O36 W3 O56 168.3(12) . .
O53 W3 O56 72.4(10) . .
O40 W3 O56 89.9(11) . .
O37 W3 O56 85.1(9) . .
O35 W3 O56 74.1(10) . .
O7 W4 O44 102.2(13) . .
O7 W4 O42 101.1(11) . .
O44 W4 O42 89.9(10) . .
O7 W4 O31 98.6(11) . .
O44 W4 O31 89.6(10) . .
O42 W4 O31 160.0(10) . .
O7 W4 O51 97.8(12) . .
O44 W4 O51 160.0(11) . .
O42 W4 O51 87.9(11) . .
O31 W4 O51 85.8(11) . .
O7 W4 O5 167.5(11) . .
O44 W4 O5 87.4(10) . .
O42 W4 O5 86.8(9) . .
O31 W4 O5 73.2(9) . .
O51 W4 O5 72.6(9) . .
O27 W5 O26 101.0(14) . .
O27 W5 O30 101.0(13) . .
O26 W5 O30 91.6(10) . .
O27 W5 O25 100.8(12) . .
O26 W5 O25 87.1(11) . .
O30 W5 O25 158.0(10) . .
O27 W5 O44 100.7(13) . .
O26 W5 O44 158.1(12) . .
O30 W5 O44 86.8(10) . .
O25 W5 O44 86.4(10) . .
O27 W5 O2 171.9(12) . .
O26 W5 O2 73.2(11) . .
O30 W5 O2 85.1(9) . .
O25 W5 O2 73.5(8) . .
O44 W5 O2 84.9(9) . .
O11 W6 O38 100.7(11) . .
O11 W6 O37 102.6(11) . .
O38 W6 O37 88.6(11) . .
O11 W6 O57 99.2(11) . .
O38 W6 O57 159.9(10) . .
O37 W6 O57 90.2(10) . .
O11 W6 O10 98.5(11) . .
O38 W6 O10 87.2(10) . .
O37 W6 O10 158.8(10) . .
O57 W6 O10 86.7(10) . .
O11 W6 O4 169.5(10) . .
O38 W6 O4 85.8(9) . .
O37 W6 O4 85.6(9) . .
O57 W6 O4 74.1(9) . .
O10 W6 O4 73.4(9) . .
O6 W7 O33 100.8(12) . .
O6 W7 O50 99.5(12) . .
O33 W7 O50 91.0(11) . .
O6 W7 O32 99.9(12) . .
O33 W7 O32 86.8(12) . .
O50 W7 O32 160.6(10) . .
O6 W7 O31 99.7(12) . .
O33 W7 O31 159.4(9) . .
O50 W7 O31 87.7(11) . .
O32 W7 O31 87.6(11) . .
O6 W7 O5 171.5(12) . .
O33 W7 O5 86.2(9) . .
O50 W7 O5 75.5(9) . .
O32 W7 O5 85.1(9) . .
O31 W7 O5 73.5(8) . .
O23 W8 O32 102.0(13) . .
O23 W8 O25 99.7(13) . .
O32 W8 O25 88.9(11) . .
O23 W8 O29 100.7(14) . .
O32 W8 O29 90.1(11) . .
O25 W8 O29 159.3(10) . .
O23 W8 O16 98.7(13) . .
O32 W8 O16 159.2(10) . .
O25 W8 O16 85.1(10) . .
O29 W8 O16 88.6(10) . .
O23 W8 O2 168.9(13) . .
O32 W8 O2 86.2(9) . .
O25 W8 O2 72.7(9) . .
O29 W8 O2 86.6(10) . .
O16 W8 O2 73.0(9) . .
O47 W9 O30 103.6(13) . .
O47 W9 O46 100.0(12) . .
O30 W9 O46 88.9(9) . .
O47 W9 O48 93.9(12) . .
O30 W9 O48 162.4(9) . .
O46 W9 O48 89.3(10) . .
O47 W9 O20 95.2(12) . .
O30 W9 O20 90.5(10) . .
O46 W9 O20 164.5(10) . .
O48 W9 O20 86.7(10) . .
O47 W9 O1 167.0(11) . .
O30 W9 O1 86.6(10) . .
O46 W9 O1 88.0(9) . .
O48 W9 O1 75.9(9) . .
O20 W9 O1 76.5(9) . .
O34 W10 O33 105.2(12) . .
O34 W10 O45 100.6(12) . .
O33 W10 O45 87.5(11) . .
O34 W10 O35 95.3(12) . .
O33 W10 O35 159.5(11) . .
O45 W10 O35 87.6(12) . .
O34 W10 O55 95.1(12) . .
O33 W10 O55 91.2(12) . .
O45 W10 O55 164.0(10) . .
O35 W10 O55 88.1(13) . .
O34 W10 O56 165.5(10) . .
O33 W10 O56 85.8(9) . .
O45 W10 O56 89.0(9) . .
O35 W10 O56 74.2(9) . .
O55 W10 O56 75.0(9) . .
O24 W11 O45 101.3(13) . .
O24 W11 O29 102.6(13) . .
O45 W11 O29 87.6(10) . .
O24 W11 O22 97.1(13) . .
O45 W11 O22 161.5(11) . .
O29 W11 O22 90.5(13) . .
O24 W11 O43 97.4(13) . .
O45 W11 O43 89.4(10) . .
O29 W11 O43 159.9(11) . .
O22 W11 O43 86.0(12) . .
O24 W11 O3 167.5(12) . .
O45 W11 O3 86.6(9) . .
O29 W11 O3 87.2(11) . .
O22 W11 O3 74.9(9) . .
O43 W11 O3 72.8(10) . .
O54 W12 O14 100.9(12) . .
O54 W12 O13 101.6(12) . .
O14 W12 O13 90.0(12) . .
O54 W12 O57 99.6(12) . .
O14 W12 O57 159.3(10) . .
O13 W12 O57 88.0(12) . .
O54 W12 O8 98.5(12) . .
O14 W12 O8 87.1(10) . .
O13 W12 O8 159.8(10) . .
O57 W12 O8 87.7(10) . .
O54 W12 O4 168.7(11) . .
O14 W12 O4 87.0(9) . .
O13 W12 O4 86.3(9) . .
O57 W12 O4 72.4(8) . .
O8 W12 O4 73.6(9) . .
O49 W13 O51 101.5(12) . .
O49 W13 O50 97.5(12) . .
O51 W13 O50 91.6(11) . .
O49 W13 O15 100.8(11) . .
O51 W13 O15 157.7(9) . .
O50 W13 O15 85.5(10) . .
O49 W13 O14 103.3(11) . .
O51 W13 O14 87.5(11) . .
O50 W13 O14 158.9(10) . .
O15 W13 O14 87.4(10) . .
O49 W13 O5 169.4(10) . .
O51 W13 O5 73.2(9) . .
O50 W13 O5 73.8(9) . .
O15 W13 O5 84.8(8) . .
O14 W13 O5 85.8(8) . .
O60 W14 O16 100.9(13) . .
O60 W14 O26 101.4(15) . .
O16 W14 O26 87.4(11) . .
O60 W14 O28 102.3(14) . .
O16 W14 O28 89.7(11) . .
O26 W14 O28 156.3(11) . .
O60 W14 O17 100.6(13) . .
O16 W14 O17 158.5(10) . .
O26 W14 O17 87.9(11) . .
O28 W14 O17 86.3(11) . .
O60 W14 O2 171.0(13) . .
O16 W14 O2 73.9(9) . .
O26 W14 O2 71.3(11) . .
O28 W14 O2 85.2(10) . .
O17 W14 O2 84.8(9) . .
O52 W15 O15 99.1(16) . .
O52 W15 O55 95.4(14) . .
O15 W15 O55 89.5(12) . .
O52 W15 O53 102.9(16) . .
O15 W15 O53 158.0(10) . .
O55 W15 O53 87.4(12) . .
O52 W15 O13 102.3(13) . .
O15 W15 O13 90.6(11) . .
O55 W15 O13 162.0(11) . .
O53 W15 O13 85.8(11) . .
O52 W15 O56 169.2(13) . .
O15 W15 O56 87.3(8) . .
O55 W15 O56 75.8(10) . .
O53 W15 O56 70.8(9) . .
O13 W15 O56 86.2(9) . .
O41 W16 O39 101.8(12) . .
O41 W16 O43 97.8(12) . .
O39 W16 O43 160.4(12) . .
O41 W16 O40 98.0(14) . .
O39 W16 O40 87.2(12) . .
O43 W16 O40 89.5(11) . .
O41 W16 O21 97.4(14) . .
O39 W16 O21 90.5(11) . .
O43 W16 O21 87.5(10) . .
O40 W16 O21 164.5(12) . .
O41 W16 O3 170.6(11) . .
O39 W16 O3 84.6(11) . .
O43 W16 O3 76.0(10) . .
O40 W16 O3 89.0(10) . .
O21 W16 O3 75.5(10) . .
O58 W17 O18 102.2(13) . .
O58 W17 O28 101.2(13) . .
O18 W17 O28 88.9(12) . .
O58 W17 O21 99.3(14) . .
O18 W17 O21 89.5(11) . .
O28 W17 O21 159.3(11) . .
O58 W17 O22 98.0(12) . .
O18 W17 O22 159.8(10) . .
O28 W17 O22 87.0(13) . .
O21 W17 O22 87.5(13) . .
O58 W17 O3 169.2(13) . .
O18 W17 O3 86.0(10) . .
O28 W17 O3 85.8(10) . .
O21 W17 O3 73.5(10) . .
O22 W17 O3 74.0(9) . .
O59 W18 O17 102.6(14) . .
O59 W18 O20 102.9(14) . .
O17 W18 O20 92.0(11) . .
O59 W18 O19 96.6(15) . .
O17 W18 O19 160.3(11) . .
O20 W18 O19 87.9(10) . .
O59 W18 O18 95.0(14) . .
O17 W18 O18 87.7(11) . .
O20 W18 O18 161.7(11) . .
O19 W18 O18 86.3(10) . .
O59 W18 O1 170.3(13) . .
O17 W18 O1 87.0(9) . .
O20 W18 O1 74.9(9) . .
O19 W18 O1 74.0(10) . .
O18 W18 O1 86.8(10) . .
O2 Sb1 O3 92.2(11) . .
O2 Sb1 O1 87.9(10) . .
O3 Sb1 O1 90.1(10) . .
O2 Sb1 Sb2 126.4(8) . .
O3 Sb1 Sb2 125.1(8) . .
O1 Sb1 Sb2 124.1(7) . .
O5 Sb2 O56 88.8(9) . .
O5 Sb2 O4 90.4(9) . .
O56 Sb2 O4 89.1(9) . .
O5 Sb2 Sb1 125.3(7) . .
O56 Sb2 Sb1 125.9(7) . .
O4 Sb2 Sb1 125.8(7) . .
Sb1 O1 W9 116.0(10) . .
Sb1 O1 W1 112.7(12) . .
W9 O1 W1 96.0(8) . .
Sb1 O1 W18 136.9(11) . .
W9 O1 W18 93.9(9) . .
W1 O1 W18 92.8(8) . .
Sb1 O2 W5 116.9(11) . .
Sb1 O2 W8 112.3(11) . .
W5 O2 W8 94.0(9) . .
Sb1 O2 W14 138.6(13) . .
W5 O2 W14 92.5(9) . .
W8 O2 W14 92.6(8) . .
Sb1 O3 W16 117.9(11) . .
Sb1 O3 W17 137.0(15) . .
W16 O3 W17 93.1(9) . .
Sb1 O3 W11 112.8(11) . .
W16 O3 W11 93.9(11) . .
W17 O3 W11 92.2(8) . .
Sb2 O4 W6 115.0(10) . .
Sb2 O4 W2 114.4(10) . .
W6 O4 W2 95.0(9) . .
Sb2 O4 W12 137.1(12) . .
W6 O4 W12 93.7(8) . .
W2 O4 W12 92.6(8) . .
Sb2 O5 W7 115.6(10) . .
Sb2 O5 W4 113.1(11) . .
W7 O5 W4 95.0(8) . .
Sb2 O5 W13 138.3(10) . .
W7 O5 W13 92.4(8) . .
W4 O5 W13 93.1(7) . .
W2 O8 W12 118.5(11) . .
W2 O10 W6 118.2(13) . .
W12 O13 W15 146.6(15) . .
W12 O14 W13 150.6(14) . .
W15 O15 W13 148.8(12) . .
W14 O16 W8 120.5(12) . .
W18 O17 W14 151.4(15) . .
W17 O18 W18 148.2(14) . .
W18 O19 W1 118.0(14) . .
W18 O20 W9 114.6(12) . .
W17 O21 W16 117.8(14) . .
W11 O22 W17 118.8(11) . .
W8 O25 W5 119.8(12) . .
W5 O26 W14 122.9(17) . .
W17 O28 W14 151.4(15) . .
W11 O29 W8 151.8(13) . .
W9 O30 W5 153.6(14) . .
W4 O31 W7 118.1(12) . .
W8 O32 W7 143.0(14) . .
W10 O33 W7 155.4(15) . .
W10 O35 W3 118.1(13) . .
W6 O37 W3 153.1(14) . .
W6 O38 W1 144.3(13) . .
W16 O39 W1 153.8(16) . .
W3 O40 W16 148.7(17) . .
W4 O42 W2 153.5(13) . .
W16 O43 W11 117.3(13) . .
W4 O44 W5 144.4(15) . .
W11 O45 W10 145.0(15) . .
W2 O46 W9 143.0(13) . .
W9 O48 W1 114.4(10) . .
W13 O50 W7 118.3(13) . .
W13 O51 W4 121.1(12) . .
W3 O53 W15 122.9(14) . .
W15 O55 W10 115.8(14) . .
Sb2 O56 W3 114.1(10) . .
Sb2 O56 W15 138.5(11) . .
W3 O56 W15 93.9(8) . .
Sb2 O56 W10 113.6(10) . .
W3 O56 W10 93.6(8) . .
W15 O56 W10 93.3(8) . .
W6 O57 W12 119.7(11) . .
H61A O61 H61B 120.0 . .
H62A O62 H62B 119.4 . .
H63A O63 H63B 120.0 . .
H64B O64 H64A 94.1 . .
H65B O65 H65A 109.8 . .
N1 C1 C2 122(5) . .
N1 C1 H1A 119.2 . .
C2 C1 H1A 119.2 . .
C1 C2 C3 117(5) . .
C1 C2 H2A 121.7 . .
C3 C2 H2A 121.7 . .
C6 C3 C4 118(4) . .
C6 C3 C2 127(4) . .
C4 C3 C2 115(3) . .
C5 C4 C3 119(4) . .
C5 C4 H4A 120.7 . .
C3 C4 H4A 120.7 . .
C4 C5 N1 132(6) . .
C4 C5 H5 114.1 . .
N1 C5 H5 114.1 . .
C7 C6 C3 123(4) . .
C7 C6 H6A 118.3 . .
C3 C6 H6A 118.3 . .
C6 C7 C8 125(3) . .
C6 C7 H7A 117.7 . .
C8 C7 H7A 117.7 . .
C11 C8 C9 123(3) . .
C11 C8 C7 120(3) . .
C9 C8 C7 117(3) . .
C10 C9 C8 116(4) . .
C10 C9 H9A 122.2 . .
C8 C9 H9A 122.2 . .
C9 C10 N2 121(4) . .
C9 C10 H10A 119.6 . .
N2 C10 H10A 119.6 . .
C8 C11 C12 118(4) . .
C8 C11 H11A 120.8 . .
C12 C11 H11A 120.8 . .
C11 C12 N2 120(5) . .
C11 C12 H12A 119.8 . .
N2 C12 H12A 119.8 . .
N3 C13 C14 111(4) . .
N3 C13 H13A 124.7 . .
C14 C13 H13A 124.7 . .
C15 C14 C13 127(4) . .
C15 C14 H14A 116.5 . .
C13 C14 H14A 116.5 . .
C18 C15 C14 120(4) . .
C18 C15 C16 126(4) . .
C14 C15 C16 114(5) . .
C17 C16 C15 121(5) . .
C17 C16 H16A 119.6 . .
C15 C16 H16A 119.6 . .
N3 C17 C16 119(5) . .
N3 C17 H17A 120.3 . .
C16 C17 H17A 120.3 . .
C19 C18 C15 120(3) . .
C19 C18 H18A 119.9 . .
C15 C18 H18A 119.9 . .
C18 C19 C20 123(4) . .
C18 C19 H19A 118.6 . .
C20 C19 H19A 118.6 . .
C21 C20 C23 122(4) . .
C21 C20 C19 118(3) . .
C23 C20 C19 121(4) . .
C20 C21 C22 120(4) . .
C20 C21 H21A 120.0 . .
C22 C21 H21A 120.0 . .
N4 C22 C21 117(4) . .
N4 C22 H22A 121.3 . .
C21 C22 H22A 121.3 . .
C20 C23 C24 115(4) . .
C20 C23 H23A 122.6 . .
C24 C23 H23A 122.6 . .
N4 C24 C23 120(4) . .
N4 C24 H24A 120.1 . .
C23 C24 H24A 120.1 . .
N5 C25 C26 121(4) . .
N5 C25 H25A 119.5 . .
C26 C25 H25A 119.5 . .
C25 C26 C27 117(5) . .
C25 C26 H26A 121.7 . .
C27 C26 H26A 121.7 . .
C28 C27 C26 123(4) . .
C28 C27 C30 122(4) . .
C26 C27 C30 115(3) . .
C27 C28 C29 114(4) . .
C27 C28 H28A 122.9 . .
C29 C28 H28A 122.9 . .
N5 C29 C28 122(4) . .
N5 C29 H29A 118.8 . .
C28 C29 H29A 118.8 . .
C30 C30 C27 120(4) 2_777 .
C30 C30 H30A 120.1 2_777 .
C27 C30 H30A 120.1 . .
C32 C31 N6 121(6) . .
C32 C31 H31A 119.4 . .
N6 C31 H31A 119.4 . .
C31 C32 C33 125(5) . .
C31 C32 H32A 117.4 . .
C33 C32 H32A 117.4 . .
C34 C33 C32 112(4) . .
C34 C33 C36 122(4) . .
C32 C33 C36 126(4) . .
C33 C34 C35 128(6) . .
C33 C34 H34A 116.1 . .
C35 C34 H34A 116.1 . .
C34 C35 N6 115(6) . .
C34 C35 H35A 122.3 . .
N6 C35 H35A 122.3 . .
C37 C36 C33 120(4) . .
C37 C36 H36A 119.8 . .
C33 C36 H36A 119.8 . .
C36 C37 C38 119(5) . .
C36 C37 H37A 120.7 . .
C38 C37 H37A 120.7 . .
C39 C38 C41 118(5) . .
C39 C38 C37 123(6) . .
C41 C38 C37 116(6) . .
C38 C39 C40 122(5) . .
C38 C39 H39A 119.0 . .
C40 C39 H39A 119.0 . .
N7 C40 C39 117(5) . .
N7 C40 H40A 121.5 . .
C39 C40 H40A 121.5 . .
C42 C41 C38 119(5) . .
C42 C41 H41A 120.3 . .
C38 C41 H41A 120.3 . .
N7 C42 C41 117(4) . .
N7 C42 H42A 121.4 . .
C41 C42 H42A 121.4 . .
C5 N1 C1 117(5) . .
C5 N1 H1B 121.7 . .
C1 N1 H1B 121.7 . .
C12 N2 C10 122(3) . .
C12 N2 H2B 119.0 . .
C10 N2 H2B 119.0 . .
C17 N3 C13 127(4) . .
C17 N3 H3A 116.3 . .
C13 N3 H3A 116.3 . .
C24 N4 C22 126(4) . .
C24 N4 H4B 116.8 . .
C22 N4 H4B 116.8 . .
C29 N5 C25 123(4) . .
C29 N5 H5A 118.7 . .
C25 N5 H5A 118.7 . .
C31 N6 C35 119(5) . .
C31 N6 H6B 120.6 . .
C35 N6 H6B 120.6 . .
C40 N7 C42 123(5) . .
C40 N7 H7B 118.7 . .
C42 N7 H7B 118.7 . .

loop_
_geom_bond_atom_site_label_1
_geom_bond_atom_site_label_2
_geom_bond_distance
_geom_bond_site_symmetry_2
W1 O12 1.77(3) .
W1 O38 1.91(2) .
W1 O39 1.92(3) .
W1 O19 1.92(3) .
W1 O48 1.97(2) .
W1 O1 2.24(3) .
W2 O9 1.72(3) .
W2 O46 1.88(2) .
W2 O42 1.91(2) .
W2 O8 1.91(3) .
W2 O10 1.91(2) .
W2 O4 2.26(2) .
W3 O36 1.70(3) .
W3 O53 1.83(2) .
W3 O40 1.84(3) .
W3 O37 1.93(2) .
W3 O35 1.93(3) .
W3 O56 2.26(2) .
W4 O7 1.71(3) .
W4 O44 1.87(2) .
W4 O42 1.89(2) .
W4 O31 1.93(2) .
W4 O51 1.97(3) .
W4 O5 2.27(2) .
W5 O27 1.70(3) .
W5 O26 1.87(3) .
W5 O30 1.91(2) .
W5 O25 1.93(2) .
W5 O44 1.95(3) .
W5 O2 2.26(3) .
W6 O11 1.71(2) .
W6 O38 1.90(2) .
W6 O37 1.90(2) .
W6 O57 1.92(2) .
W6 O10 1.96(3) .
W6 O4 2.23(2) .
W7 O6 1.69(2) .
W7 O33 1.90(3) .
W7 O50 1.92(3) .
W7 O32 1.94(2) .
W7 O31 1.95(2) .
W7 O5 2.24(2) .
W8 O23 1.71(3) .
W8 O32 1.87(2) .
W8 O25 1.92(2) .
W8 O29 1.93(3) .
W8 O16 1.96(2) .
W8 O2 2.30(2) .
W9 O47 1.68(3) .
W9 O30 1.90(2) .
W9 O46 1.92(3) .
W9 O48 1.93(2) .
W9 O20 1.98(2) .
W9 O1 2.17(2) .
W10 O34 1.68(2) .
W10 O33 1.89(3) .
W10 O45 1.90(2) .
W10 O35 1.92(3) .
W10 O55 1.97(3) .
W10 O56 2.27(2) .
W11 O24 1.69(3) .
W11 O45 1.89(2) .
W11 O29 1.90(3) .
W11 O22 1.91(3) .
W11 O43 1.97(3) .
W11 O3 2.32(2) .
W12 O54 1.69(3) .
W12 O14 1.83(2) .
W12 O13 1.89(2) .
W12 O57 1.92(2) .
W12 O8 1.94(3) .
W12 O4 2.31(2) .
W13 O49 1.73(3) .
W13 O51 1.86(3) .
W13 O50 1.92(2) .
W13 O15 1.96(2) .
W13 O14 1.97(2) .
W13 O5 2.32(2) .
W14 O60 1.68(3) .
W14 O16 1.89(2) .
W14 O26 1.89(3) .
W14 O28 1.94(2) .
W14 O17 1.95(2) .
W14 O2 2.32(2) .
W15 O52 1.64(3) .
W15 O15 1.85(2) .
W15 O55 1.93(2) .
W15 O53 1.93(2) .
W15 O13 1.95(2) .
W15 O56 2.26(2) .
W16 O41 1.67(3) .
W16 O39 1.90(3) .
W16 O43 1.92(2) .
W16 O40 1.92(3) .
W16 O21 1.93(2) .
W16 O3 2.22(3) .
W17 O58 1.70(2) .
W17 O18 1.87(3) .
W17 O28 1.87(2) .
W17 O21 1.92(3) .
W17 O22 1.97(3) .
W17 O3 2.31(2) .
W18 O59 1.66(3) .
W18 O17 1.85(2) .
W18 O20 1.90(2) .
W18 O19 1.91(2) .
W18 O18 1.98(2) .
W18 O1 2.30(2) .
Sb1 O2 1.98(2) .
Sb1 O3 2.01(3) .
Sb1 O1 2.03(2) .
Sb1 Sb2 2.171(6) .
Sb2 O5 2.00(2) .
Sb2 O56 2.02(2) .
Sb2 O4 2.02(2) .
O61 H61A 0.9001 .
O61 H61B 0.9000 .
O62 H62A 0.9001 .
O62 H62B 0.8500 .
O63 H63A 0.9000 .
O63 H63B 0.9000 .
O64 H64B 0.8499 .
O64 H64A 0.9000 .
O65 H65B 0.8499 .
O65 H65A 0.8500 .
C1 N1 1.33(8) .
C1 C2 1.41(7) .
C1 H1A 0.9300 .
C2 C3 1.47(6) .
C2 H2A 0.9300 .
C3 C6 1.43(5) .
C3 C4 1.44(6) .
C4 C5 1.21(6) .
C4 H4A 0.9300 .
C5 N1 1.28(6) .
C5 H5 0.9300 .
C6 C7 1.36(5) .
C6 H6A 0.9300 .
C7 C8 1.49(5) .
C7 H7A 0.9300 .
C8 C11 1.37(6) .
C8 C9 1.46(5) .
C9 C10 1.38(5) .
C9 H9A 0.9300 .
C10 N2 1.38(6) .
C10 H10A 0.9300 .
C11 C12 1.37(5) .
C11 H11A 0.9300 .
C12 N2 1.38(6) .
C12 H12A 0.9300 .
C13 N3 1.35(5) .
C13 C14 1.46(7) .
C13 H13A 0.9300 .
C14 C15 1.40(7) .
C14 H14A 0.9300 .
C15 C18 1.39(6) .
C15 C16 1.41(6) .
C16 C17 1.40(7) .
C16 H16A 0.9300 .
C17 N3 1.34(7) .
C17 H17A 0.9300 .
C18 C19 1.34(5) .
C18 H18A 0.9300 .
C19 C20 1.52(6) .
C19 H19A 0.9300 .
C20 C21 1.33(6) .
C20 C23 1.39(5) .
C21 C22 1.38(6) .
C21 H21A 0.9300 .
C22 N4 1.30(5) .
C22 H22A 0.9300 .
C23 C24 1.43(6) .
C23 H23A 0.9300 .
C24 N4 1.27(6) .
C24 H24A 0.9300 .
C25 N5 1.33(6) .
C25 C26 1.35(6) .
C25 H25A 0.9300 .
C26 C27 1.45(6) .
C26 H26A 0.9300 .
C27 C28 1.36(6) .
C27 C30 1.52(5) .
C28 C29 1.43(6) .
C28 H28A 0.9300 .
C29 N5 1.30(5) .
C29 H29A 0.9300 .
C30 C30 1.34(7) 2_777
C30 H30A 0.9300 .
C31 C32 1.31(8) .
C31 N6 1.37(7) .
C31 H31A 0.9300 .
C32 C33 1.41(6) .
C32 H32A 0.9300 .
C33 C34 1.36(6) .
C33 C36 1.48(5) .
C34 C35 1.38(8) .
C34 H34A 0.9300 .
C35 N6 1.42(8) .
C35 H35A 0.9300 .
C36 C37 1.26(7) .
C36 H36A 0.9300 .
C37 C38 1.46(8) .
C37 H37A 0.9300 .
C38 C39 1.33(8) .
C38 C41 1.42(8) .
C39 C40 1.38(8) .
C39 H39A 0.9300 .
C40 N7 1.36(6) .
C40 H40A 0.9300 .
C41 C42 1.41(8) .
C41 H41A 0.9300 .
C42 N7 1.40(7) .
C42 H42A 0.9300 .
N1 H1B 0.8600 .
N2 H2B 0.8600 .
N3 H3A 0.8600 .
N4 H4B 0.8600 .
N5 H5A 0.8600 .
N6 H6B 0.8600 .
N7 H7B 0.8600 .

loop_
_geom_torsion_atom_site_label_1
_geom_torsion_atom_site_label_2
_geom_torsion_atom_site_label_3
_geom_torsion_atom_site_label_4
_geom_torsion
_geom_torsion_site_symmetry_1
_geom_torsion_site_symmetry_2
_geom_torsion_site_symmetry_3
_geom_torsion_site_symmetry_4
O2 Sb1 Sb2 O5 2.7(12) . . . .
O3 Sb1 Sb2 O5 -122.4(12) . . . .
O1 Sb1 Sb2 O5 119.0(12) . . . .
O2 Sb1 Sb2 O56 121.4(12) . . . .
O3 Sb1 Sb2 O56 -3.7(12) . . . .
O1 Sb1 Sb2 O56 -122.3(12) . . . .
O2 Sb1 Sb2 O4 -118.7(12) . . . .
O3 Sb1 Sb2 O4 116.2(12) . . . .
O1 Sb1 Sb2 O4 -2.4(13) . . . .
O2 Sb1 O1 W9 81.9(13) . . . .
O3 Sb1 O1 W9 174.1(13) . . . .
Sb2 Sb1 O1 W9 -51.8(15) . . . .
O2 Sb1 O1 W1 -168.8(12) . . . .
O3 Sb1 O1 W1 -76.6(12) . . . .
Sb2 Sb1 O1 W1 57.5(12) . . . .
O2 Sb1 O1 W18 -47.2(19) . . . .
O3 Sb1 O1 W18 45(2) . . . .
Sb2 Sb1 O1 W18 179.0(13) . . . .
O47 W9 O1 Sb1 159(6) . . . .
O30 W9 O1 Sb1 -58.2(13) . . . .
O46 W9 O1 Sb1 30.8(13) . . . .
O48 W9 O1 Sb1 120.5(14) . . . .
O20 W9 O1 Sb1 -149.5(15) . . . .
O47 W9 O1 W1 40(6) . . . .
O30 W9 O1 W1 -177.1(10) . . . .
O46 W9 O1 W1 -88.1(9) . . . .
O48 W9 O1 W1 1.6(9) . . . .
O20 W9 O1 W1 91.6(10) . . . .
O47 W9 O1 W18 -53(6) . . . .
O30 W9 O1 W18 89.7(10) . . . .
O46 W9 O1 W18 178.7(9) . . . .
O48 W9 O1 W18 -91.5(10) . . . .
O20 W9 O1 W18 -1.6(9) . . . .
O12 W1 O1 Sb1 -162(4) . . . .
O38 W1 O1 Sb1 -35.0(11) . . . .
O39 W1 O1 Sb1 52.9(12) . . . .
O19 W1 O1 Sb1 146.7(13) . . . .
O48 W1 O1 Sb1 -123.1(12) . . . .
O12 W1 O1 W9 -41(5) . . . .
O38 W1 O1 W9 86.5(10) . . . .
O39 W1 O1 W9 174.4(10) . . . .
O19 W1 O1 W9 -91.8(10) . . . .
O48 W1 O1 W9 -1.6(9) . . . .
O12 W1 O1 W18 53(5) . . . .
O38 W1 O1 W18 -179.3(10) . . . .
O39 W1 O1 W18 -91.4(10) . . . .
O19 W1 O1 W18 2.4(9) . . . .
O48 W1 O1 W18 92.5(10) . . . .
O59 W18 O1 Sb1 -144(8) . . . .
O17 W18 O1 Sb1 45(2) . . . .
O20 W18 O1 Sb1 137(2) . . . .
O19 W18 O1 Sb1 -130(2) . . . .
O18 W18 O1 Sb1 -43.4(19) . . . .
O59 W18 O1 W9 80(9) . . . .
O17 W18 O1 W9 -91.2(11) . . . .
O20 W18 O1 W9 1.7(9) . . . .
O19 W18 O1 W9 93.8(10) . . . .
O18 W18 O1 W9 -179.1(10) . . . .
O59 W18 O1 W1 -16(9) . . . .
O17 W18 O1 W1 172.6(10) . . . .
O20 W18 O1 W1 -94.5(10) . . . .
O19 W18 O1 W1 -2.4(9) . . . .
O18 W18 O1 W1 84.7(10) . . . .
O3 Sb1 O2 W5 -170.3(12) . . . .
O1 Sb1 O2 W5 -80.2(12) . . . .
Sb2 Sb1 O2 W5 51.8(14) . . . .
O3 Sb1 O2 W8 82.8(12) . . . .
O1 Sb1 O2 W8 172.8(12) . . . .
Sb2 Sb1 O2 W8 -55.2(14) . . . .
O3 Sb1 O2 W14 -39.8(19) . . . .
O1 Sb1 O2 W14 50.2(18) . . . .
Sb2 Sb1 O2 W14 -177.8(12) . . . .
O27 W5 O2 Sb1 -165(8) . . . .
O26 W5 O2 Sb1 149.5(15) . . . .
O30 W5 O2 Sb1 56.4(12) . . . .
O25 W5 O2 Sb1 -118.5(14) . . . .
O44 W5 O2 Sb1 -30.8(12) . . . .
O27 W5 O2 W8 -48(9) . . . .
O26 W5 O2 W8 -93.0(11) . . . .
O30 W5 O2 W8 173.9(10) . . . .
O25 W5 O2 W8 -1.1(9) . . . .
O44 W5 O2 W8 86.7(9) . . . .
O27 W5 O2 W14 45(9) . . . .
O26 W5 O2 W14 -0.2(9) . . . .
O30 W5 O2 W14 -93.3(9) . . . .
O25 W5 O2 W14 91.7(9) . . . .
O44 W5 O2 W14 179.5(9) . . . .
O23 W8 O2 Sb1 170(6) . . . .
O32 W8 O2 Sb1 32.3(14) . . . .
O25 W8 O2 Sb1 122.3(14) . . . .
O29 W8 O2 Sb1 -58.1(13) . . . .
O16 W8 O2 Sb1 -147.6(15) . . . .
O23 W8 O2 W5 49(7) . . . .
O32 W8 O2 W5 -88.9(11) . . . .
O25 W8 O2 W5 1.1(9) . . . .
O29 W8 O2 W5 -179.3(10) . . . .
O16 W8 O2 W5 91.2(10) . . . .
O23 W8 O2 W14 -44(7) . . . .
O32 W8 O2 W14 178.3(11) . . . .
O25 W8 O2 W14 -91.6(10) . . . .
O29 W8 O2 W14 88.0(10) . . . .
O16 W8 O2 W14 -1.6(9) . . . .
O60 W14 O2 Sb1 -174(8) . . . .
O16 W14 O2 Sb1 130(2) . . . .
O26 W14 O2 Sb1 -137(2) . . . .
O28 W14 O2 Sb1 39.3(19) . . . .
O17 W14 O2 Sb1 -47.5(18) . . . .
O60 W14 O2 W5 -37(8) . . . .
O16 W14 O2 W5 -92.5(10) . . . .
O26 W14 O2 W5 0.2(9) . . . .
O28 W14 O2 W5 176.4(10) . . . .
O17 W14 O2 W5 89.7(10) . . . .
O60 W14 O2 W8 57(8) . . . .
O16 W14 O2 W8 1.6(9) . . . .
O26 W14 O2 W8 94.3(11) . . . .
O28 W14 O2 W8 -89.4(11) . . . .
O17 W14 O2 W8 -176.2(11) . . . .
O2 Sb1 O3 W16 171.7(13) . . . .
O1 Sb1 O3 W16 83.8(14) . . . .
Sb2 Sb1 O3 W16 -49.5(15) . . . .
O2 Sb1 O3 W17 40.5(18) . . . .
O1 Sb1 O3 W17 -47.4(18) . . . .
Sb2 Sb1 O3 W17 179.2(11) . . . .
O2 Sb1 O3 W11 -80.4(13) . . . .
O1 Sb1 O3 W11 -168.4(13) . . . .
Sb2 Sb1 O3 W11 58.3(14) . . . .
O41 W16 O3 Sb1 169(7) . . . .
O39 W16 O3 Sb1 -57.5(14) . . . .
O43 W16 O3 Sb1 119.6(15) . . . .
O40 W16 O3 Sb1 29.9(14) . . . .
O21 W16 O3 Sb1 -149.4(15) . . . .
O41 W16 O3 W17 -42(8) . . . .
O39 W16 O3 W17 91.7(10) . . . .
O43 W16 O3 W17 -91.3(10) . . . .
O40 W16 O3 W17 179.0(11) . . . .
O21 W16 O3 W17 -0.3(9) . . . .
O41 W16 O3 W11 50(8) . . . .
O39 W16 O3 W11 -175.9(10) . . . .
O43 W16 O3 W11 1.1(9) . . . .
O40 W16 O3 W11 -88.6(10) . . . .
O21 W16 O3 W11 92.2(10) . . . .
O58 W17 O3 Sb1 -172(6) . . . .
O18 W17 O3 Sb1 47.9(18) . . . .
O28 W17 O3 Sb1 -41.3(18) . . . .
O21 W17 O3 Sb1 138.5(19) . . . .
O22 W17 O3 Sb1 -129(2) . . . .
O58 W17 O3 W16 49(7) . . . .
O18 W17 O3 W16 -90.4(10) . . . .
O28 W17 O3 W16 -179.5(11) . . . .
O21 W17 O3 W16 0.3(9) . . . .
O22 W17 O3 W16 92.4(13) . . . .
O58 W17 O3 W11 -45(7) . . . .
O18 W17 O3 W11 175.6(11) . . . .
O28 W17 O3 W11 86.4(11) . . . .
O21 W17 O3 W11 -93.8(11) . . . .
O22 W17 O3 W11 -1.6(12) . . . .
O24 W11 O3 Sb1 -163(5) . . . .
O45 W11 O3 Sb1 -33.2(13) . . . .
O29 W11 O3 Sb1 54.5(13) . . . .
O22 W11 O3 Sb1 145.9(17) . . . .
O43 W11 O3 Sb1 -123.6(14) . . . .
O24 W11 O3 W16 -40(6) . . . .
O45 W11 O3 W16 89.3(10) . . . .
O29 W11 O3 W16 177.1(10) . . . .
O22 W11 O3 W16 -91.6(13) . . . .
O43 W11 O3 W16 -1.1(9) . . . .
O24 W11 O3 W17 53(6) . . . .
O45 W11 O3 W17 -177.4(11) . . . .
O29 W11 O3 W17 -89.6(10) . . . .
O22 W11 O3 W17 1.7(12) . . . .
O43 W11 O3 W17 92.2(11) . . . .
O5 Sb2 O4 W6 170.7(12) . . . .
O56 Sb2 O4 W6 82.0(12) . . . .
Sb1 Sb2 O4 W6 -53.4(13) . . . .
O5 Sb2 O4 W2 -80.8(12) . . . .
O56 Sb2 O4 W2 -169.5(11) . . . .
Sb1 Sb2 O4 W2 55.1(13) . . . .
O5 Sb2 O4 W12 43.4(17) . . . .
O56 Sb2 O4 W12 -45.3(17) . . . .
Sb1 Sb2 O4 W12 179.3(11) . . . .
O11 W6 O4 Sb2 160(6) . . . .
O38 W6 O4 Sb2 31.4(12) . . . .
O37 W6 O4 Sb2 -57.6(12) . . . .
O57 W6 O4 Sb2 -149.1(14) . . . .
O10 W6 O4 Sb2 119.7(13) . . . .
O11 W6 O4 W2 40(6) . . . .
O38 W6 O4 W2 -88.5(9) . . . .
O37 W6 O4 W2 -177.5(9) . . . .
O57 W6 O4 W2 91.0(9) . . . .
O10 W6 O4 W2 -0.2(8) . . . .
O11 W6 O4 W12 -53(6) . . . .
O38 W6 O4 W12 178.5(10) . . . .
O37 W6 O4 W12 89.6(10) . . . .
O57 W6 O4 W12 -1.9(9) . . . .
O10 W6 O4 W12 -93.2(10) . . . .
O9 W2 O4 Sb2 -158(6) . . . .
O46 W2 O4 Sb2 -31.4(12) . . . .
O42 W2 O4 Sb2 55.0(12) . . . .
O8 W2 O4 Sb2 146.1(13) . . . .
O10 W2 O4 Sb2 -120.1(13) . . . .
O9 W2 O4 W6 -37(6) . . . .
O46 W2 O4 W6 89.0(9) . . . .
O42 W2 O4 W6 175.4(9) . . . .
O8 W2 O4 W6 -93.5(9) . . . .
O10 W2 O4 W6 0.2(9) . . . .
O9 W2 O4 W12 57(6) . . . .
O46 W2 O4 W12 -177.0(9) . . . .
O42 W2 O4 W12 -90.6(9) . . . .
O8 W2 O4 W12 0.5(8) . . . .
O10 W2 O4 W12 94.2(10) . . . .
O54 W12 O4 Sb2 -178(85) . . . .
O14 W12 O4 Sb2 -43.6(17) . . . .
O13 W12 O4 Sb2 46.6(18) . . . .
O57 W12 O4 Sb2 135.7(18) . . . .
O8 W12 O4 Sb2 -131.5(18) . . . .
O54 W12 O4 W6 48(6) . . . .
O14 W12 O4 W6 -177.4(10) . . . .
O13 W12 O4 W6 -87.1(11) . . . .
O57 W12 O4 W6 1.9(9) . . . .
O8 W12 O4 W6 94.8(10) . . . .
O54 W12 O4 W2 -47(6) . . . .
O14 W12 O4 W2 87.4(10) . . . .
O13 W12 O4 W2 177.7(11) . . . .
O57 W12 O4 W2 -93.3(10) . . . .
O8 W12 O4 W2 -0.5(8) . . . .
O56 Sb2 O5 W7 -81.4(12) . . . .
O4 Sb2 O5 W7 -170.4(12) . . . .
Sb1 Sb2 O5 W7 53.4(14) . . . .
O56 Sb2 O5 W4 170.6(10) . . . .
O4 Sb2 O5 W4 81.5(11) . . . .
Sb1 Sb2 O5 W4 -54.7(12) . . . .
O56 Sb2 O5 W13 46.1(17) . . . .
O4 Sb2 O5 W13 -43.0(17) . . . .
Sb1 Sb2 O5 W13 -179.2(11) . . . .
O6 W7 O5 Sb2 -158(7) . . . .
O33 W7 O5 Sb2 55.0(13) . . . .
O50 W7 O5 Sb2 147.0(14) . . . .
O32 W7 O5 Sb2 -32.1(13) . . . .
O31 W7 O5 Sb2 -121.1(14) . . . .
O6 W7 O5 W4 -40(8) . . . .
O33 W7 O5 W4 173.6(10) . . . .
O50 W7 O5 W4 -94.4(10) . . . .
O32 W7 O5 W4 86.5(11) . . . .
O31 W7 O5 W4 -2.4(9) . . . .
O6 W7 O5 W13 54(8) . . . .
O33 W7 O5 W13 -93.1(10) . . . .
O50 W7 O5 W13 -1.1(9) . . . .
O32 W7 O5 W13 179.8(11) . . . .
O31 W7 O5 W13 90.8(10) . . . .
O7 W4 O5 Sb2 173(5) . . . .
O44 W4 O5 Sb2 32.7(11) . . . .
O42 W4 O5 Sb2 -57.4(11) . . . .
O31 W4 O5 Sb2 123.1(13) . . . .
O51 W4 O5 Sb2 -146.2(13) . . . .
O7 W4 O5 W7 52(5) . . . .
O44 W4 O5 W7 -87.9(9) . . . .
O42 W4 O5 W7 -178.0(9) . . . .
O31 W4 O5 W7 2.5(9) . . . .
O51 W4 O5 W7 93.2(10) . . . .
O7 W4 O5 W13 -40(5) . . . .
O44 W4 O5 W13 179.4(9) . . . .
O42 W4 O5 W13 89.3(9) . . . .
O31 W4 O5 W13 -90.2(10) . . . .
O51 W4 O5 W13 0.5(9) . . . .
O49 W13 O5 Sb2 -169(6) . . . .
O51 W13 O5 Sb2 130.1(19) . . . .
O50 W13 O5 Sb2 -133.1(19) . . . .
O15 W13 O5 Sb2 -46.3(17) . . . .
O14 W13 O5 Sb2 41.4(17) . . . .
O49 W13 O5 W7 -34(6) . . . .
O51 W13 O5 W7 -95.7(10) . . . .
O50 W13 O5 W7 1.1(9) . . . .
O15 W13 O5 W7 87.9(9) . . . .
O14 W13 O5 W7 175.7(9) . . . .
O49 W13 O5 W4 61(6) . . . .
O51 W13 O5 W4 -0.6(9) . . . .
O50 W13 O5 W4 96.2(10) . . . .
O15 W13 O5 W4 -177.0(8) . . . .
O14 W13 O5 W4 -89.2(9) . . . .
O9 W2 O8 W12 -172.1(14) . . . .
O46 W2 O8 W12 7(4) . . . .
O42 W2 O8 W12 85.8(13) . . . .
O10 W2 O8 W12 -73.6(14) . . . .
O4 W2 O8 W12 -0.6(11) . . . .
O54 W12 O8 W2 172.3(14) . . . .
O14 W12 O8 W2 -87.1(14) . . . .
O13 W12 O8 W2 -5(4) . . . .
O57 W12 O8 W2 72.9(13) . . . .
O4 W12 O8 W2 0.6(11) . . . .
O9 W2 O10 W6 173.5(14) . . . .
O46 W2 O10 W6 -85.9(14) . . . .
O42 W2 O10 W6 -14(4) . . . .
O8 W2 O10 W6 74.5(14) . . . .
O4 W2 O10 W6 -0.3(11) . . . .
O11 W6 O10 W2 -172.9(14) . . . .
O38 W6 O10 W2 86.7(14) . . . .
O37 W6 O10 W2 8(4) . . . .
O57 W6 O10 W2 -74.2(14) . . . .
O4 W6 O10 W2 0.3(11) . . . .
O54 W12 O13 W15 124(3) . . . .
O14 W12 O13 W15 22(3) . . . .
O57 W12 O13 W15 -137(3) . . . .
O8 W12 O13 W15 -59(5) . . . .
O4 W12 O13 W15 -65(3) . . . .
O52 W15 O13 W12 -122(3) . . . .
O15 W15 O13 W12 -23(3) . . . .
O55 W15 O13 W12 67(6) . . . .
O53 W15 O13 W12 136(3) . . . .
O56 W15 O13 W12 65(3) . . . .
O54 W12 O14 W13 -126(3) . . . .
O13 W12 O14 W13 -24(3) . . . .
O57 W12 O14 W13 61(5) . . . .
O8 W12 O14 W13 136(3) . . . .
O4 W12 O14 W13 63(3) . . . .
O49 W13 O14 W12 124(3) . . . .
O51 W13 O14 W12 -135(3) . . . .
O50 W13 O14 W12 -47(5) . . . .
O15 W13 O14 W12 23(3) . . . .
O5 W13 O14 W12 -62(3) . . . .
O52 W15 O15 W13 126(2) . . . .
O55 W15 O15 W13 -139(2) . . . .
O53 W15 O15 W13 -57(4) . . . .
O13 W15 O15 W13 23(2) . . . .
O56 W15 O15 W13 -63(2) . . . .
O49 W13 O15 W15 -126(2) . . . .
O51 W13 O15 W15 54(4) . . . .
O50 W13 O15 W15 138(2) . . . .
O14 W13 O15 W15 -23(2) . . . .
O5 W13 O15 W15 64(2) . . . .
O60 W14 O16 W8 -174.6(17) . . . .
O26 W14 O16 W8 -73.5(15) . . . .
O28 W14 O16 W8 82.9(15) . . . .
O17 W14 O16 W8 4(4) . . . .
O2 W14 O16 W8 -2.2(13) . . . .
O23 W8 O16 W14 174.7(17) . . . .
O32 W8 O16 W14 2(4) . . . .
O25 W8 O16 W14 75.6(15) . . . .
O29 W8 O16 W14 -84.7(15) . . . .
O2 W8 O16 W14 2.2(13) . . . .
O59 W18 O17 W14 122(3) . . . .
O20 W18 O17 W14 -134(3) . . . .
O19 W18 O17 W14 -45(5) . . . .
O18 W18 O17 W14 27(3) . . . .
O1 W18 O17 W14 -59(3) . . . .
O60 W14 O17 W18 -128(3) . . . .
O16 W14 O17 W18 54(5) . . . .
O26 W14 O17 W18 131(3) . . . .
O28 W14 O17 W18 -26(3) . . . .
O2 W14 O17 W18 60(3) . . . .
O58 W17 O18 W18 123(3) . . . .
O28 W17 O18 W18 22(3) . . . .
O21 W17 O18 W18 -137(3) . . . .
O22 W17 O18 W18 -56(5) . . . .
O3 W17 O18 W18 -64(3) . . . .
O59 W18 O18 W17 -127(3) . . . .
O17 W18 O18 W17 -24(3) . . . .
O20 W18 O18 W17 65(5) . . . .
O19 W18 O18 W17 137(3) . . . .
O1 W18 O18 W17 63(3) . . . .
O59 W18 O19 W1 -179.1(16) . . . .
O17 W18 O19 W1 -12(4) . . . .
O20 W18 O19 W1 78.1(14) . . . .
O18 W18 O19 W1 -84.5(14) . . . .
O1 W18 O19 W1 3.1(12) . . . .
O12 W1 O19 W18 -173.8(14) . . . .
O38 W1 O19 W18 -9(4) . . . .
O39 W1 O19 W18 86.1(14) . . . .
O48 W1 O19 W18 -77.4(13) . . . .
O1 W1 O19 W18 -3.2(12) . . . .
O59 W18 O20 W9 -172.3(16) . . . .
O17 W18 O20 W9 84.3(13) . . . .
O19 W18 O20 W9 -76.0(14) . . . .
O18 W18 O20 W9 -4(4) . . . .
O1 W18 O20 W9 -2.0(11) . . . .
O47 W9 O20 W18 172.0(15) . . . .
O30 W9 O20 W18 -84.3(13) . . . .
O46 W9 O20 W18 3(4) . . . .
O48 W9 O20 W18 78.4(13) . . . .
O1 W9 O20 W18 2.1(12) . . . .
O58 W17 O21 W16 -172.1(15) . . . .
O18 W17 O21 W16 85.6(14) . . . .
O28 W17 O21 W16 0(4) . . . .
O22 W17 O21 W16 -74.4(14) . . . .
O3 W17 O21 W16 -0.4(12) . . . .
O41 W16 O21 W17 174.1(14) . . . .
O39 W16 O21 W17 -83.9(15) . . . .
O43 W16 O21 W17 76.6(14) . . . .
O40 W16 O21 W17 -2(5) . . . .
O3 W16 O21 W17 0.4(12) . . . .
O24 W11 O22 W17 -172.4(19) . . . .
O45 W11 O22 W17 1(5) . . . .
O29 W11 O22 W17 84.8(19) . . . .
O43 W11 O22 W17 -75.4(19) . . . .
O3 W11 O22 W17 -2.2(17) . . . .
O58 W17 O22 W11 175(2) . . . .
O18 W17 O22 W11 -6(5) . . . .
O28 W17 O22 W11 -84.2(19) . . . .
O21 W17 O22 W11 75.8(19) . . . .
O3 W17 O22 W11 2.2(17) . . . .
O23 W8 O25 W5 -173.2(15) . . . .
O32 W8 O25 W5 84.9(14) . . . .
O29 W8 O25 W5 -3(4) . . . .
O16 W8 O25 W5 -75.2(14) . . . .
O2 W8 O25 W5 -1.5(12) . . . .
O27 W5 O25 W8 175.5(15) . . . .
O26 W5 O25 W8 74.9(15) . . . .
O30 W5 O25 W8 -12(3) . . . .
O44 W5 O25 W8 -84.2(14) . . . .
O2 W5 O25 W8 1.5(12) . . . .
O27 W5 O26 W14 -173.8(17) . . . .
O30 W5 O26 W14 84.7(16) . . . .
O25 W5 O26 W14 -73.4(16) . . . .
O44 W5 O26 W14 0(4) . . . .
O2 W5 O26 W14 0.3(14) . . . .
O60 W14 O26 W5 174.1(17) . . . .
O16 W14 O26 W5 73.6(17) . . . .
O28 W14 O26 W5 -10(4) . . . .
O17 W14 O26 W5 -85.5(16) . . . .
O2 W14 O26 W5 -0.3(13) . . . .
O58 W17 O28 W14 -122(3) . . . .
O18 W17 O28 W14 -20(3) . . . .
O21 W17 O28 W14 66(5) . . . .
O22 W17 O28 W14 140(3) . . . .
O3 W17 O28 W14 66(3) . . . .
O60 W14 O28 W17 120(3) . . . .
O16 W14 O28 W17 -139(3) . . . .
O26 W14 O28 W17 -56(5) . . . .
O17 W14 O28 W17 20(3) . . . .
O2 W14 O28 W17 -65(3) . . . .
O24 W11 O29 W8 131(3) . . . .
O45 W11 O29 W8 30(3) . . . .
O22 W11 O29 W8 -132(3) . . . .
O43 W11 O29 W8 -52(5) . . . .
O3 W11 O29 W8 -57(3) . . . .
O23 W8 O29 W11 -130(3) . . . .
O32 W8 O29 W11 -28(3) . . . .
O25 W8 O29 W11 59(5) . . . .
O16 W8 O29 W11 131(3) . . . .
O2 W8 O29 W11 58(3) . . . .
O47 W9 O30 W5 -135(3) . . . .
O46 W9 O30 W5 -35(3) . . . .
O48 W9 O30 W5 49(5) . . . .
O20 W9 O30 W5 130(3) . . . .
O1 W9 O30 W5 53(3) . . . .
O27 W5 O30 W9 134(3) . . . .
O26 W5 O30 W9 -125(3) . . . .
O25 W5 O30 W9 -39(5) . . . .
O44 W5 O30 W9 34(3) . . . .
O2 W5 O30 W9 -52(3) . . . .
O7 W4 O31 W7 -173.6(15) . . . .
O44 W4 O31 W7 84.2(15) . . . .
O42 W4 O31 W7 -4(4) . . . .
O51 W4 O31 W7 -76.3(14) . . . .
O5 W4 O31 W7 -3.2(12) . . . .
O6 W7 O31 W4 178.0(15) . . . .
O33 W7 O31 W4 -8(4) . . . .
O50 W7 O31 W4 78.8(14) . . . .
O32 W7 O31 W4 -82.4(14) . . . .
O5 W7 O31 W4 3.2(12) . . . .
O23 W8 O32 W7 -25(3) . . . .
O25 W8 O32 W7 75(3) . . . .
O29 W8 O32 W7 -126(3) . . . .
O16 W8 O32 W7 148(2) . . . .
O2 W8 O32 W7 147(3) . . . .
O6 W7 O32 W8 25(3) . . . .
O33 W7 O32 W8 126(3) . . . .
O50 W7 O32 W8 -150(2) . . . .
O31 W7 O32 W8 -74(2) . . . .
O5 W7 O32 W8 -148(3) . . . .
O34 W10 O33 W7 -137(3) . . . .
O45 W10 O33 W7 -36(3) . . . .
O35 W10 O33 W7 40(5) . . . .
O55 W10 O33 W7 128(3) . . . .
O56 W10 O33 W7 53(3) . . . .
O6 W7 O33 W10 133(3) . . . .
O50 W7 O33 W10 -127(3) . . . .
O32 W7 O33 W10 34(3) . . . .
O31 W7 O33 W10 -41(5) . . . .
O5 W7 O33 W10 -52(3) . . . .
O34 W10 O35 W3 -169.7(17) . . . .
O33 W10 O35 W3 13(4) . . . .
O45 W10 O35 W3 89.9(16) . . . .
O55 W10 O35 W3 -74.7(17) . . . .
O56 W10 O35 W3 0.2(13) . . . .
O36 W3 O35 W10 170.9(18) . . . .
O53 W3 O35 W10 71.8(17) . . . .
O40 W3 O35 W10 -91.0(17) . . . .
O37 W3 O35 W10 -12(4) . . . .
O56 W3 O35 W10 -0.2(14) . . . .
O11 W6 O37 W3 -128(3) . . . .
O38 W6 O37 W3 -28(3) . . . .
O57 W6 O37 W3 132(3) . . . .
O10 W6 O37 W3 51(5) . . . .
O4 W6 O37 W3 58(3) . . . .
O36 W3 O37 W6 130(3) . . . .
O53 W3 O37 W6 -131(3) . . . .
O40 W3 O37 W6 32(3) . . . .
O35 W3 O37 W6 -47(5) . . . .
O56 W3 O37 W6 -59(3) . . . .
O11 W6 O38 W1 -26(3) . . . .
O37 W6 O38 W1 -128(2) . . . .
O57 W6 O38 W1 145(2) . . . .
O10 W6 O38 W1 73(2) . . . .
O4 W6 O38 W1 146(2) . . . .
O12 W1 O38 W6 26(3) . . . .
O39 W1 O38 W6 126(2) . . . .
O19 W1 O38 W6 -139(3) . . . .
O48 W1 O38 W6 -70(2) . . . .
O1 W1 O38 W6 -144(2) . . . .
O41 W16 O39 W1 -139(4) . . . .
O43 W16 O39 W1 39(6) . . . .
O40 W16 O39 W1 -41(4) . . . .
O21 W16 O39 W1 123(4) . . . .
O3 W16 O39 W1 48(3) . . . .
O12 W1 O39 W16 139(4) . . . .
O38 W1 O39 W16 39(4) . . . .
O19 W1 O39 W16 -123(4) . . . .
O48 W1 O39 W16 -35(6) . . . .
O1 W1 O39 W16 -48(4) . . . .
O36 W3 O40 W16 32(3) . . . .
O53 W3 O40 W16 -142(3) . . . .
O37 W3 O40 W16 135(3) . . . .
O35 W3 O40 W16 -66(3) . . . .
O56 W3 O40 W16 -140(3) . . . .
O41 W16 O40 W3 -33(3) . . . .
O39 W16 O40 W3 -134(3) . . . .
O43 W16 O40 W3 65(3) . . . .
O21 W16 O40 W3 144(3) . . . .
O3 W16 O40 W3 141(3) . . . .
O7 W4 O42 W2 -134(3) . . . .
O44 W4 O42 W2 -32(3) . . . .
O31 W4 O42 W2 57(5) . . . .
O51 W4 O42 W2 129(3) . . . .
O5 W4 O42 W2 56(3) . . . .
O9 W2 O42 W4 131(3) . . . .
O46 W2 O42 W4 31(3) . . . .
O8 W2 O42 W4 -130(3) . . . .
O10 W2 O42 W4 -41(5) . . . .
O4 W2 O42 W4 -55(3) . . . .
O41 W16 O43 W11 -174.4(15) . . . .
O39 W16 O43 W11 7(4) . . . .
O40 W16 O43 W11 87.6(15) . . . .
O21 W16 O43 W11 -77.2(15) . . . .
O3 W16 O43 W11 -1.5(12) . . . .
O24 W11 O43 W16 173.6(15) . . . .
O45 W11 O43 W16 -85.1(14) . . . .
O29 W11 O43 W16 -4(4) . . . .
O22 W11 O43 W16 76.9(14) . . . .
O3 W11 O43 W16 1.5(11) . . . .
O7 W4 O44 W5 -26(2) . . . .
O42 W4 O44 W5 -127(2) . . . .
O31 W4 O44 W5 73(2) . . . .
O51 W4 O44 W5 150(3) . . . .
O5 W4 O44 W5 146(2) . . . .
O27 W5 O44 W4 26(3) . . . .
O26 W5 O44 W4 -147(2) . . . .
O30 W5 O44 W4 127(2) . . . .
O25 W5 O44 W4 -74(2) . . . .
O2 W5 O44 W4 -148(2) . . . .
O24 W11 O45 W10 30(3) . . . .
O29 W11 O45 W10 133(2) . . . .
O22 W11 O45 W10 -143(4) . . . .
O43 W11 O45 W10 -67(2) . . . .
O3 W11 O45 W10 -140(2) . . . .
O34 W10 O45 W11 -28(3) . . . .
O33 W10 O45 W11 -133(2) . . . .
O35 W10 O45 W11 67(2) . . . .
O55 W10 O45 W11 142(4) . . . .
O56 W10 O45 W11 142(2) . . . .
O9 W2 O46 W9 29(2) . . . .
O42 W2 O46 W9 130(2) . . . .
O8 W2 O46 W9 -150(2) . . . .
O10 W2 O46 W9 -69(2) . . . .
O4 W2 O46 W9 -143(2) . . . .
O47 W9 O46 W2 -26(2) . . . .
O30 W9 O46 W2 -129(2) . . . .
O48 W9 O46 W2 68(2) . . . .
O20 W9 O46 W2 143(3) . . . .
O1 W9 O46 W2 144(2) . . . .
O47 W9 O48 W1 -174.0(14) . . . .
O30 W9 O48 W1 2(4) . . . .
O46 W9 O48 W1 86.0(13) . . . .
O20 W9 O48 W1 -79.0(13) . . . .
O1 W9 O48 W1 -2.0(11) . . . .
O12 W1 O48 W9 174.3(14) . . . .
O38 W1 O48 W9 -85.8(13) . . . .
O39 W1 O48 W9 -12(4) . . . .
O19 W1 O48 W9 77.6(13) . . . .
O1 W1 O48 W9 2.0(11) . . . .
O49 W13 O50 W7 172.4(15) . . . .
O51 W13 O50 W7 70.5(15) . . . .
O15 W13 O50 W7 -87.3(14) . . . .
O14 W13 O50 W7 -17(4) . . . .
O5 W13 O50 W7 -1.4(12) . . . .
O6 W7 O50 W13 -171.5(15) . . . .
O33 W7 O50 W13 87.3(14) . . . .
O32 W7 O50 W13 4(4) . . . .
O31 W7 O50 W13 -72.1(14) . . . .
O5 W7 O50 W13 1.5(12) . . . .
O49 W13 O51 W4 -169.8(15) . . . .
O50 W13 O51 W4 -71.8(16) . . . .
O15 W13 O51 W4 10(4) . . . .
O14 W13 O51 W4 87.2(15) . . . .
O5 W13 O51 W4 0.7(12) . . . .
O7 W4 O51 W13 171.1(16) . . . .
O44 W4 O51 W13 -4(4) . . . .
O42 W4 O51 W13 -88.0(16) . . . .
O31 W4 O51 W13 73.0(16) . . . .
O5 W4 O51 W13 -0.8(13) . . . .
O36 W3 O53 W15 -171.2(15) . . . .
O40 W3 O53 W15 3(5) . . . .
O37 W3 O53 W15 85.7(15) . . . .
O35 W3 O53 W15 -73.1(16) . . . .
O56 W3 O53 W15 0.5(12) . . . .
O52 W15 O53 W3 170.3(16) . . . .
O15 W15 O53 W3 -7(4) . . . .
O55 W15 O53 W3 75.4(17) . . . .
O13 W15 O53 W3 -88.0(15) . . . .
O56 W15 O53 W3 -0.5(12) . . . .
O52 W15 O55 W10 -176(2) . . . .
O15 W15 O55 W10 84.8(17) . . . .
O53 W15 O55 W10 -73.4(17) . . . .
O13 W15 O55 W10 -5(5) . . . .
O56 W15 O55 W10 -2.6(14) . . . .
O34 W10 O55 W15 171.9(17) . . . .
O33 W10 O55 W15 -82.8(17) . . . .
O45 W10 O55 W15 2(6) . . . .
O35 W10 O55 W15 76.7(17) . . . .
O56 W10 O55 W15 2.6(14) . . . .
O5 Sb2 O56 W3 -172.1(10) . . . .
O4 Sb2 O56 W3 -81.8(11) . . . .
Sb1 Sb2 O56 W3 53.6(12) . . . .
O5 Sb2 O56 W15 -44.0(16) . . . .
O4 Sb2 O56 W15 46.4(16) . . . .
Sb1 Sb2 O56 W15 -178.3(10) . . . .
O5 Sb2 O56 W10 82.1(11) . . . .
O4 Sb2 O56 W10 172.5(11) . . . .
Sb1 Sb2 O56 W10 -52.2(12) . . . .
O36 W3 O56 Sb2 -167(5) . . . .
O53 W3 O56 Sb2 148.1(13) . . . .
O40 W3 O56 Sb2 -31.1(13) . . . .
O37 W3 O56 Sb2 57.8(12) . . . .
O35 W3 O56 Sb2 -117.8(14) . . . .
O36 W3 O56 W15 45(6) . . . .
O53 W3 O56 W15 -0.4(9) . . . .
O40 W3 O56 W15 -179.6(10) . . . .
O37 W3 O56 W15 -90.6(10) . . . .
O35 W3 O56 W15 93.7(11) . . . .
O36 W3 O56 W10 -49(6) . . . .
O53 W3 O56 W10 -93.9(10) . . . .
O40 W3 O56 W10 86.8(10) . . . .
O37 W3 O56 W10 175.8(10) . . . .
O35 W3 O56 W10 0.2(10) . . . .
O52 W15 O56 Sb2 170(7) . . . .
O15 W15 O56 Sb2 44.0(16) . . . .
O55 W15 O56 Sb2 134.1(19) . . . .
O53 W15 O56 Sb2 -133.6(18) . . . .
O13 W15 O56 Sb2 -46.8(17) . . . .
O52 W15 O56 W3 -56(8) . . . .
O15 W15 O56 W3 178.0(9) . . . .
O55 W15 O56 W3 -91.9(12) . . . .
O53 W15 O56 W3 0.3(8) . . . .
O13 W15 O56 W3 87.2(10) . . . .
O52 W15 O56 W10 38(8) . . . .
O15 W15 O56 W10 -88.1(9) . . . .
O55 W15 O56 W10 2.0(11) . . . .
O53 W15 O56 W10 94.2(10) . . . .
O13 W15 O56 W10 -178.9(10) . . . .
O34 W10 O56 Sb2 163(4) . . . .
O33 W10 O56 Sb2 -57.2(12) . . . .
O45 W10 O56 Sb2 30.5(12) . . . .
O35 W10 O56 Sb2 118.2(14) . . . .
O55 W10 O56 Sb2 -149.5(15) . . . .
O34 W10 O56 W3 44(5) . . . .
O33 W10 O56 W3 -175.5(10) . . . .
O45 W10 O56 W3 -87.9(10) . . . .
O35 W10 O56 W3 -0.2(10) . . . .
O55 W10 O56 W3 92.1(12) . . . .
O34 W10 O56 W15 -50(5) . . . .
O33 W10 O56 W15 90.4(10) . . . .
O45 W10 O56 W15 178.0(9) . . . .
O35 W10 O56 W15 -94.2(11) . . . .
O55 W10 O56 W15 -2.0(11) . . . .
O11 W6 O57 W12 174.4(14) . . . .
O38 W6 O57 W12 4(4) . . . .
O37 W6 O57 W12 -82.7(14) . . . .
O10 W6 O57 W12 76.3(14) . . . .
O4 W6 O57 W12 2.7(12) . . . .
O54 W12 O57 W6 -174.4(14) . . . .
O14 W12 O57 W6 -1(4) . . . .
O13 W12 O57 W6 84.1(14) . . . .
O8 W12 O57 W6 -76.2(14) . . . .
O4 W12 O57 W6 -2.6(12) . . . .
N1 C1 C2 C3 0(7) . . . .
C1 C2 C3 C6 -176(4) . . . .
C1 C2 C3 C4 1(6) . . . .
C6 C3 C4 C5 177(5) . . . .
C2 C3 C4 C5 0(6) . . . .
C3 C4 C5 N1 -2(9) . . . .
C4 C3 C6 C7 -171(4) . . . .
C2 C3 C6 C7 6(7) . . . .
C3 C6 C7 C8 178(4) . . . .
C6 C7 C8 C11 175(4) . . . .
C6 C7 C8 C9 -10(6) . . . .
C11 C8 C9 C10 -4(5) . . . .
C7 C8 C9 C10 -179(3) . . . .
C8 C9 C10 N2 0(5) . . . .
C9 C8 C11 C12 4(6) . . . .
C7 C8 C11 C12 179(4) . . . .
C8 C11 C12 N2 -1(6) . . . .
N3 C13 C14 C15 -1(6) . . . .
C13 C14 C15 C18 179(4) . . . .
C13 C14 C15 C16 -8(7) . . . .
C18 C15 C16 C17 -177(5) . . . .
C14 C15 C16 C17 10(7) . . . .
C15 C16 C17 N3 -5(8) . . . .
C14 C15 C18 C19 -157(4) . . . .
C16 C15 C18 C19 31(7) . . . .
C15 C18 C19 C20 173(4) . . . .
C18 C19 C20 C21 166(4) . . . .
C18 C19 C20 C23 -13(6) . . . .
C23 C20 C21 C22 -1(6) . . . .
C19 C20 C21 C22 179(4) . . . .
C20 C21 C22 N4 1(6) . . . .
C21 C20 C23 C24 0(6) . . . .
C19 C20 C23 C24 180(4) . . . .
C20 C23 C24 N4 1(6) . . . .
N5 C25 C26 C27 7(6) . . . .
C25 C26 C27 C28 -7(7) . . . .
C25 C26 C27 C30 176(4) . . . .
C26 C27 C28 C29 7(8) . . . .
C30 C27 C28 C29 -177(4) . . . .
C27 C28 C29 N5 -6(8) . . . .
C28 C27 C30 C30 7(8) . . . 2_777
C26 C27 C30 C30 -176(5) . . . 2_777
N6 C31 C32 C33 1(9) . . . .
C31 C32 C33 C34 -1(7) . . . .
C31 C32 C33 C36 174(5) . . . .
C32 C33 C34 C35 3(8) . . . .
C36 C33 C34 C35 -173(5) . . . .
C33 C34 C35 N6 -3(9) . . . .
C34 C33 C36 C37 -154(5) . . . .
C32 C33 C36 C37 31(6) . . . .
C33 C36 C37 C38 -177(4) . . . .
C36 C37 C38 C39 27(8) . . . .
C36 C37 C38 C41 -172(5) . . . .
C41 C38 C39 C40 22(9) . . . .
C37 C38 C39 C40 -177(5) . . . .
C38 C39 C40 N7 -21(9) . . . .
C39 C38 C41 C42 -13(8) . . . .
C37 C38 C41 C42 -175(5) . . . .
C38 C41 C42 N7 3(8) . . . .
C4 C5 N1 C1 4(9) . . . .
C2 C1 N1 C5 -3(7) . . . .
C11 C12 N2 C10 -3(6) . . . .
C9 C10 N2 C12 3(6) . . . .
C16 C17 N3 C13 -5(8) . . . .
C14 C13 N3 C17 8(6) . . . .
C23 C24 N4 C22 -1(7) . . . .
C21 C22 N4 C24 0(7) . . . .
C28 C29 N5 C25 7(7) . . . .
C26 C25 N5 C29 -7(6) . . . .
C32 C31 N6 C35 -2(8) . . . .
C34 C35 N6 C31 3(8) . . . .
C39 C40 N7 C42 10(8) . . . .
C41 C42 N7 C40 -1(8) . . . .
